data_4116842
loop_
_publ_author_name
'Xinyi Wei'
'Robert E. Bachman'
'Michael T. Pope'

_publ_section_title
;
 Rhodium Derivatives of Lacunary Heteropolytungstates Illustrate
 Metalloporphyrin Analogies. Reductive Dimerization to Rh2-Linked Keggin
 Moieties
;
_journal_name_full 'Journal of the American Chemical Society'
_journal_page_first 10248
_journal_page_last 10253
_journal_paper_doi 10.1021/ja981066l
_journal_volume 120
_journal_year 1998
_chemical_formula_sum 'K9.5 O88 P2 Rh2 W22'
_chemical_formula_weight 6091.91
_chemical_name_systematic
; 

 ? 

;
_space_group_IT_number 2
_symmetry_cell_setting triclinic
_symmetry_space_group_name_Hall '-P 1'
_symmetry_space_group_name_H-M 'P -1'
_atom_sites_solution_primary direct
_atom_sites_solution_secondary difmap
_audit_creation_method SHELXL
_cell_angle_alpha 96.56(2)
_cell_angle_beta 97.12(2)
_cell_angle_gamma 91.318(13)
_cell_formula_units_Z 2
_cell_length_a 12.703(6)
_cell_length_b 17.868(8)
_cell_length_c 19.131(9)
_cell_measurement_temperature 173(2)
_cell_volume 4278(3)
_computing_cell_refinement 'Siemens SMART/SAINT'
_computing_data_collection 'Siemens SMART'
_computing_data_reduction 'Siemens SHELXTL'
_computing_molecular_graphics 'Siemens SHELXTL'
_computing_publication_material 'Siemens SHELXTL'
_computing_structure_refinement 'SHELXL-93 (Sheldrick, 1993)'
_computing_structure_solution 'SHELXS-86 (Sheldrick, 1990)'
_diffrn_ambient_temperature 173(2)
_diffrn_measurement_device 'Siemens SMART 1K CCD'
_diffrn_measurement_method '\w scans'
_diffrn_radiation_monochromator graphite
_diffrn_radiation_source 'fine-focus sealed tube'
_diffrn_radiation_type MoK\a
_diffrn_radiation_wavelength 0.71073
_diffrn_reflns_av_R_equivalents 0.3715
_diffrn_reflns_av_sigmaI/netI 0.2791
_diffrn_reflns_limit_h_max 14
_diffrn_reflns_limit_h_min -14
_diffrn_reflns_limit_k_max 19
_diffrn_reflns_limit_k_min -19
_diffrn_reflns_limit_l_max 21
_diffrn_reflns_limit_l_min -21
_diffrn_reflns_number 39301
_diffrn_reflns_theta_max 23.13
_diffrn_reflns_theta_min 1.15
_exptl_absorpt_coefficient_mu 30.430
_exptl_absorpt_correction_T_max 0.11062
_exptl_absorpt_correction_T_min 0.03169
_exptl_absorpt_correction_type empirical
_exptl_crystal_colour red
_exptl_crystal_density_diffrn 4.730
_exptl_crystal_description plate
_exptl_crystal_F_000 5265
_exptl_crystal_size_max 0.2
_exptl_crystal_size_mid 0.06
_exptl_crystal_size_min 0.02
_refine_diff_density_max 9.860
_refine_diff_density_min -9.929
_refine_diff_density_rms 1.496
_refine_ls_extinction_method none
_refine_ls_goodness_of_fit_all 1.168
_refine_ls_goodness_of_fit_obs 1.269
_refine_ls_matrix_type full
_refine_ls_number_parameters 528
_refine_ls_number_reflns 11812
_refine_ls_number_restraints 144
_refine_ls_restrained_S_all 1.202
_refine_ls_restrained_S_obs 1.308
_refine_ls_R_factor_all 0.2907
_refine_ls_R_factor_obs 0.1831
_refine_ls_shift/esd_max 0.000
_refine_ls_shift/esd_mean 0.000
_refine_ls_structure_factor_coef Fsqd
_refine_ls_weighting_details 'w=1/[\s^2^(Fo^2^)+(0.1844P)^2^+6056.5410P] where P=(Fo^2^+2Fc^2^)/3'
_refine_ls_weighting_scheme calc
_refine_ls_wR_factor_all 0.5251
_refine_ls_wR_factor_obs 0.4182
_reflns_number_observed 6089
_reflns_number_total 19186
_reflns_observed_criterion >2sigma(I)
_cod_data_source_file ja981066l.cif
_cod_data_source_block merabr
_cod_depositor_comments
;
The following automatic conversions were performed:

'_refine_ls_weighting_scheme' value 'calc
w=1/[\s^2^(Fo^2^)+(0.1844P)^2^+6056.5410P] where P=(Fo^2^+2Fc^2^)/3'
was changed to 'calc'. New tag '_refine_ls_weighting_details' was
created. The value of the new tag was set to
'w=1/[\s^2^(Fo^2^)+(0.1844P)^2^+6056.5410P] where
P=(Fo^2^+2Fc^2^)/3'.

Automatic conversion script
Id: cif_fix_values 3143 2015-03-26 13:38:13Z robertas 
;
_cod_original_cell_volume 4277.6(33)
_cod_original_formula_sum 'K9.50 O88 P2 Rh2 W22'
_cod_database_code 4116842

loop_
_symmetry_equiv_pos_as_xyz
'x, y, z'
'-x, -y, -z'

loop_
_atom_site_aniso_label
_atom_site_aniso_U_11
_atom_site_aniso_U_22
_atom_site_aniso_U_33
_atom_site_aniso_U_23
_atom_site_aniso_U_13
_atom_site_aniso_U_12
Rh1 0.019(3) 0.022(3) 0.015(3) 0.003(2) 0.000(2) 0.001(2)
Rh2 0.019(3) 0.020(3) 0.011(3) 0.002(2) 0.000(2) 0.002(2)
W1 0.026(2) 0.029(2) 0.008(2) 0.006(2) 0.000(2) -0.001(2)
W2 0.024(2) 0.030(2) 0.010(2) 0.007(2) -0.004(2) 0.004(2)
W3 0.020(2) 0.029(2) 0.006(2) 0.003(2) -0.002(2) -0.001(2)
W4 0.020(2) 0.029(2) 0.011(2) 0.005(2) -0.004(2) 0.002(2)
W5 0.022(2) 0.029(2) 0.007(2) 0.002(2) -0.001(2) 0.001(2)
W6 0.029(2) 0.033(2) 0.009(2) 0.002(2) 0.002(2) 0.000(2)
W7 0.024(2) 0.033(2) 0.011(2) 0.005(2) -0.003(2) 0.001(2)
W8 0.022(2) 0.035(2) 0.012(2) 0.004(2) 0.003(2) 0.003(2)
W9 0.022(2) 0.029(2) 0.007(2) 0.004(2) 0.000(2) -0.001(2)
W10 0.024(2) 0.030(2) 0.010(2) 0.005(2) -0.002(2) 0.000(2)
W11 0.025(2) 0.033(2) 0.012(2) 0.006(2) -0.001(2) 0.000(2)
W21 0.021(2) 0.028(2) 0.004(2) 0.004(2) -0.001(2) -0.001(2)
W22 0.021(2) 0.028(2) 0.006(2) 0.004(2) -0.002(2) 0.001(2)
W23 0.020(2) 0.030(2) 0.007(2) 0.004(2) -0.002(2) 0.003(2)
W24 0.021(2) 0.032(2) 0.006(2) 0.004(2) 0.000(2) 0.002(2)
W25 0.024(2) 0.033(2) 0.005(2) 0.004(2) -0.004(2) 0.002(2)
W26 0.024(2) 0.028(2) 0.009(2) 0.006(2) -0.002(2) -0.001(2)
W27 0.019(2) 0.027(2) 0.008(2) 0.003(2) -0.001(2) 0.001(2)
W28 0.024(2) 0.031(2) 0.011(2) 0.004(2) 0.000(2) 0.002(2)
W29 0.019(2) 0.028(2) 0.002(2) 0.004(2) -0.002(2) 0.000(2)
W30 0.023(2) 0.030(2) 0.010(2) 0.005(2) -0.003(2) 0.002(2)
W31 0.024(2) 0.029(2) 0.009(2) 0.005(2) -0.002(2) -0.003(2)

loop_
_atom_site_label
_atom_site_type_symbol
_atom_site_fract_x
_atom_site_fract_y
_atom_site_fract_z
_atom_site_U_iso_or_equiv
_atom_site_thermal_displace_type
_atom_site_occupancy
_atom_site_calc_flag
_atom_site_refinement_flags
Rh1 Rh -0.1514(8) -0.4436(6) 0.2142(5) 0.019(2) Uani 1 d U
Rh2 Rh -0.2611(8) -0.5649(6) 0.1991(5) 0.017(2) Uani 1 d U
W1 W -0.1316(4) -0.3651(3) 0.3964(3) 0.0211(13) Uani 1 d U
W2 W 0.0932(4) -0.4604(3) 0.3269(3) 0.0215(13) Uani 1 d U
W3 W -0.0406(4) -0.3762(3) 0.0844(3) 0.0186(12) Uani 1 d U
W4 W -0.2463(4) -0.2894(3) 0.1539(3) 0.0205(13) Uani 1 d U
W5 W -0.2067(4) -0.1942(3) 0.3420(3) 0.0200(12) Uani 1 d U
W6 W 0.0311(5) -0.2020(3) 0.4480(3) 0.0239(13) Uani 1 d U
W7 W 0.2545(4) -0.2985(3) 0.3712(3) 0.0230(13) Uani 1 d U
W8 W 0.2208(4) -0.3816(3) 0.2003(3) 0.0231(13) Uani 1 d U
W9 W 0.1338(4) -0.2012(3) 0.1382(3) 0.0194(12) Uani 1 d U
W10 W -0.0755(4) -0.1108(3) 0.2041(3) 0.0214(13) Uani 1 d U
W11 W 0.1641(4) -0.1166(3) 0.3107(3) 0.0234(13) Uani 1 d U
W21 W -0.2319(4) -0.6401(3) 0.3674(3) 0.0175(12) Uani 1 d U
W22 W -0.4677(4) -0.5375(3) 0.3130(3) 0.0184(12) Uani 1 d U
W23 W -0.4239(4) -0.6271(3) 0.0550(3) 0.0191(12) Uani 1 d U
W24 W -0.2025(4) -0.7207(3) 0.1064(3) 0.0198(12) Uani 1 d U
W25 W -0.1899(4) -0.8136(3) 0.2749(3) 0.0209(13) Uani 1 d U
W26 W -0.3922(4) -0.7989(3) 0.3796(3) 0.0206(13) Uani 1 d U
W27 W -0.6471(4) -0.6119(3) 0.1675(3) 0.0183(12) Uani 1 d U
W28 W -0.6333(4) -0.6949(3) 0.3210(3) 0.0219(13) Uani 1 d U
W29 W -0.5999(4) -0.7961(3) 0.0673(3) 0.0164(12) Uani 1 d U
W30 W -0.3766(4) -0.8917(3) 0.1166(3) 0.0210(13) Uani 1 d U
W31 W -0.5808(4) -0.8790(3) 0.2223(3) 0.0211(13) Uani 1 d U
P1 P -0.0001(30) -0.2857(21) 0.2634(21) 0.028(8) Uiso 1 d .
P2 P -0.4184(22) -0.7158(15) 0.2173(15) 0.006(6) Uiso 1 d .
O1 O -0.1866(66) -0.4086(46) 0.4549(46) 0.018(2) Uiso 1 d .
O2 O 0.1217(65) -0.5423(45) 0.3601(45) 0.018(2) Uiso 1 d .
O3 O -0.0338(65) -0.4114(45) 0.0002(46) 0.018(2) Uiso 1 d .
O4 O -0.3681(66) -0.2730(46) 0.1174(46) 0.018(2) Uiso 1 d .
O5 O -0.3153(66) -0.1492(46) 0.3569(45) 0.018(2) Uiso 1 d .
O6 O 0.0675(66) -0.1550(46) 0.5355(45) 0.018(2) Uiso 1 d .
O7 O 0.3552(66) -0.2857(46) 0.4216(46) 0.018(2) Uiso 1 d .
O8 O 0.3162(66) -0.4123(45) 0.1532(46) 0.018(2) Uiso 1 d .
O9 O 0.2009(66) -0.1813(45) 0.0733(46) 0.018(2) Uiso 1 d .
O10 O -0.1390(66) -0.0332(45) 0.1834(46) 0.018(2) Uiso 1 d .
O11 O 0.2581(66) -0.0510(46) 0.3476(46) 0.018(2) Uiso 1 d .
O1P1 O -0.0836(66) -0.3304(46) 0.1991(46) 0.018(2) Uiso 1 d .
O1R1 O -0.1976(66) -0.4198(45) 0.3125(45) 0.018(2) Uiso 1 d .
O1P2 O -0.3565(66) -0.6836(45) 0.1627(46) 0.018(2) Uiso 1 d .
O1R2 O -0.2155(66) -0.5967(45) 0.2905(46) 0.018(2) Uiso 1 d .
O21 O -0.1288(66) -0.5848(45) 0.4364(46) 0.018(2) Uiso 1 d .
O2P1 O -0.0423(65) -0.2673(45) 0.3300(45) 0.018(2) Uiso 1 d .
O2R1 O -0.0217(65) -0.5005(45) 0.2623(45) 0.018(2) Uiso 1 d .
O2R2 O -0.3721(66) -0.5171(45) 0.2541(46) 0.018(2) Uiso 1 d .
O22 O -0.4631(66) -0.4462(45) 0.3602(46) 0.018(2) Uiso 1 d .
O2P2 O -0.4994(66) -0.6759(46) 0.2369(46) 0.018(2) Uiso 1 d .
O23 O -0.4567(65) -0.5862(45) -0.0251(46) 0.018(2) Uiso 1 d .
O24 O -0.0981(66) -0.7452(46) 0.0637(46) 0.018(2) Uiso 1 d .
O25 O -0.0850(66) -0.8623(45) 0.2837(46) 0.018(2) Uiso 1 d .
O26 O -0.4042(66) -0.8527(45) 0.4534(46) 0.018(2) Uiso 1 d .
O27 O -0.7389(66) -0.5697(46) 0.1285(46) 0.018(2) Uiso 1 d .
O28 O -0.7258(66) -0.7127(46) 0.3741(46) 0.018(2) Uiso 1 d .
O29 O -0.7081(66) -0.7932(45) 0.0028(45) 0.018(2) Uiso 1 d .
O30 O -0.3381(66) -0.9750(45) 0.0745(46) 0.018(2) Uiso 1 d .
O31 O -0.6721(66) -0.9513(45) 0.2416(46) 0.018(2) Uiso 1 d .
O3P1 O 0.1069(66) -0.3396(46) 0.2812(46) 0.018(2) Uiso 1 d .
O3R1 O -0.1012(66) -0.4608(46) 0.1106(46) 0.018(2) Uiso 1 d .
O3P2 O -0.3395(66) -0.7340(46) 0.2691(46) 0.018(2) Uiso 1 d .
O3R2 O -0.3379(66) -0.5511(46) 0.0965(46) 0.018(2) Uiso 1 d .
O4R1 O -0.2825(66) -0.3877(45) 0.1674(46) 0.018(2) Uiso 1 d .
O4P1 O 0.0393(66) -0.1966(46) 0.2410(46) 0.018(2) Uiso 1 d .
O4R2 O -0.1723(66) -0.6176(46) 0.1415(46) 0.018(2) Uiso 1 d .
O4P2 O -0.4740(66) -0.7957(46) 0.1730(46) 0.018(2) Uiso 1 d .
O101 O 0.0483(66) -0.0528(45) 0.2676(45) 0.018(2) Uiso 1 d .
O112 O 0.0074(66) -0.4053(45) 0.3882(46) 0.018(2) Uiso 1 d .
O115 O -0.2384(66) -0.2850(45) 0.3923(46) 0.018(2) Uiso 1 d .
O116 O -0.0361(66) -0.2941(46) 0.4649(46) 0.018(2) Uiso 1 d .
O127 O 0.2103(66) -0.3942(45) 0.3804(46) 0.018(2) Uiso 1 d .
O128 O 0.1822(66) -0.4558(46) 0.2472(46) 0.018(2) Uiso 1 d .
O134 O -0.1548(66) -0.3235(45) 0.0801(46) 0.018(2) Uiso 1 d .
O138 O 0.0969(66) -0.3968(46) 0.1336(46) 0.018(2) Uiso 1 d .
O139 O 0.0274(66) -0.2678(45) 0.0932(46) 0.018(2) Uiso 1 d .
O140 O -0.1647(66) -0.1857(46) 0.1564(46) 0.018(2) Uiso 1 d .
O145 O -0.2579(66) -0.2518(46) 0.2577(46) 0.018(2) Uiso 1 d .
O150 O -0.1399(66) -0.1229(45) 0.2880(46) 0.018(2) Uiso 1 d .
O156 O -0.0995(66) -0.1496(45) 0.4273(46) 0.018(2) Uiso 1 d .
O161 O 0.0871(66) -0.1365(45) 0.3903(46) 0.018(2) Uiso 1 d .
O167 O 0.1425(66) -0.2591(45) 0.4350(46) 0.018(2) Uiso 1 d .
O171 O 0.2399(66) -0.1980(46) 0.3355(46) 0.018(2) Uiso 1 d .
O178 O 0.3043(66) -0.3399(46) 0.2790(46) 0.018(2) Uiso 1 d .
O189 O 0.2076(66) -0.2809(45) 0.1779(45) 0.018(2) Uiso 1 d .
O190 O 0.0244(66) -0.1307(46) 0.1364(46) 0.018(2) Uiso 1 d .
O191 O 0.2105(66) -0.1368(45) 0.2155(46) 0.018(2) Uiso 1 d .
O201 O -0.4815(66) -0.9360(45) 0.1666(45) 0.018(2) Uiso 1 d .
O212 O -0.3624(66) -0.5953(46) 0.3706(45) 0.018(2) Uiso 1 d .
O215 O -0.1523(66) -0.7276(46) 0.3411(46) 0.018(2) Uiso 1 d .
O216 O -0.3156(66) -0.7203(45) 0.4150(46) 0.018(2) Uiso 1 d .
O227 O -0.5827(66) -0.5314(46) 0.2434(46) 0.018(2) Uiso 1 d .
O228 O -0.5604(66) -0.6052(45) 0.3435(46) 0.018(2) Uiso 1 d .
O234 O -0.3133(66) -0.6840(46) 0.0345(45) 0.018(2) Uiso 1 d .
O237 O -0.5385(66) -0.6021(46) 0.1082(45) 0.018(2) Uiso 1 d .
O239 O -0.4946(66) -0.7351(45) 0.0406(45) 0.018(2) Uiso 1 d .
O240 O -0.2921(66) -0.8096(45) 0.0855(46) 0.018(2) Uiso 1 d .
O245 O -0.1728(65) -0.7643(45) 0.1996(45) 0.018(2) Uiso 1 d .
O250 O -0.2971(66) -0.8848(45) 0.1999(46) 0.018(2) Uiso 1 d .
O256 O -0.2769(66) -0.8562(45) 0.3536(46) 0.018(2) Uiso 1 d .
O261 O -0.4639(66) -0.8674(46) 0.3033(46) 0.018(2) Uiso 1 d .
O268 O -0.5076(66) -0.7343(45) 0.3746(46) 0.018(2) Uiso 1 d .
O278 O -0.7086(66) -0.6491(46) 0.2443(46) 0.018(2) Uiso 1 d .
O279 O -0.6624(66) -0.7154(45) 0.1186(46) 0.018(2) Uiso 1 d .
O281 O -0.6465(65) -0.7976(45) 0.2518(45) 0.018(2) Uiso 1 d .
O290 O -0.4983(66) -0.8776(45) 0.0494(46) 0.018(2) Uiso 1 d .
O291 O -0.6590(66) -0.8669(46) 0.1301(46) 0.018(2) Uiso 1 d .
K1 K -0.7916(27) -0.4680(19) 0.0117(19) 0.036(8) Uiso 1 d .
K2 K 0.0000 -0.5000 0.5000 0.072(19) Uiso 1 d S
K3 K -0.4745(22) -0.4341(15) 0.1569(15) 0.020(6) Uiso 1 d .
K4 K -0.0909(35) -0.1950(25) -0.0089(25) 0.060(11) Uiso 1 d .
K5 K -0.3381(35) -0.0048(24) 0.2796(25) 0.060(11) Uiso 1 d .
K6 K 0.4720(24) -0.3846(16) 0.5008(16) 0.026(7) Uiso 1 d .
K7 K -0.5766(24) -0.1920(17) 0.0805(17) 0.027(7) Uiso 1 d .
K8 K 0.5069(48) -0.1409(33) 0.4301(34) 0.092(17) Uiso 1 d .
K9 K 0.0415(28) -0.5719(19) 0.1507(19) 0.039(8) Uiso 1 d .
K10 K 0.1814(37) -0.0039(26) 0.1269(26) 0.064(12) Uiso 1 d .
O3W O -0.4535(66) -0.3337(46) 0.2771(46) 0.018(2) Uiso 1 d .
O4W O -0.1506(66) -0.0487(45) 0.0057(45) 0.018(2) Uiso 1 d .
O4WA O -0.1277(66) -0.2270(46) -0.1643(46) 0.018(2) Uiso 1 d .
O6W O 0.3430(66) -0.5078(46) 0.4810(46) 0.018(2) Uiso 1 d .
O68W O 0.6263(66) -0.2589(45) 0.4911(46) 0.018(2) Uiso 1 d .
O7W O -0.5727(66) -0.2170(45) 0.2253(45) 0.018(2) Uiso 1 d .
O7WA O -0.6216(66) -0.0383(46) 0.0850(46) 0.018(2) Uiso 1 d .
O9W O 0.0440(66) -0.6831(45) 0.2543(46) 0.018(2) Uiso 1 d .
O8W O 0.4842(66) -0.0745(45) 0.3045(46) 0.018(2) Uiso 1 d .
O10W O 0.1010(66) 0.0694(46) 0.2257(45) 0.018(2) Uiso 1 d .

loop_
_atom_type_symbol
_atom_type_description
_atom_type_scat_dispersion_real
_atom_type_scat_dispersion_imag
_atom_type_scat_source
O O 0.0106 0.0060 'International Tables Vol C Tables 4.2.6.8 and 6.1.1.4'
P P 0.1023 0.0942 'International Tables Vol C Tables 4.2.6.8 and 6.1.1.4'
K K 0.2009 0.2494 'International Tables Vol C Tables 4.2.6.8 and 6.1.1.4'
Rh Rh -1.1178 0.9187 'International Tables Vol C Tables 4.2.6.8 and 6.1.1.4'
W W -0.8490 6.8722 'International Tables Vol C Tables 4.2.6.8 and 6.1.1.4'

loop_
_geom_angle_atom_site_label_1
_geom_angle_atom_site_label_2
_geom_angle_atom_site_label_3
_geom_angle
_geom_angle_site_symmetry_1
_geom_angle_site_symmetry_3
O1R1 Rh1 O4R1 91.3(33) . .
O1R1 Rh1 O2R1 87.9(33) . .
O4R1 Rh1 O2R1 179.0(32) . .
O1R1 Rh1 O3R1 176.2(32) . .
O4R1 Rh1 O3R1 87.0(32) . .
O2R1 Rh1 O3R1 93.8(32) . .
O1R1 Rh1 O1P1 100.2(31) . .
O4R1 Rh1 O1P1 75.6(31) . .
O2R1 Rh1 O1P1 105.2(31) . .
O3R1 Rh1 O1P1 76.1(31) . .
O1R1 Rh1 Rh2 88.7(23) . .
O4R1 Rh1 Rh2 90.4(22) . .
O2R1 Rh1 Rh2 88.9(22) . .
O3R1 Rh1 Rh2 94.7(22) . .
O1P1 Rh1 Rh2 163.5(23) . .
O1R1 Rh1 K9 131.2(24) . .
O4R1 Rh1 K9 135.9(24) . .
O2R1 Rh1 K9 44.7(23) . .
O3R1 Rh1 K9 51.3(23) . .
O1P1 Rh1 K9 103.0(22) . .
Rh2 Rh1 K9 80.8(6) . .
O4R2 Rh2 O1R2 102.2(37) . .
O4R2 Rh2 O2R2 172.6(35) . .
O1R2 Rh2 O2R2 80.5(35) . .
O4R2 Rh2 O3R2 78.9(35) . .
O1R2 Rh2 O3R2 166.6(33) . .
O2R2 Rh2 O3R2 96.8(34) . .
O4R2 Rh2 O1P2 77.0(32) . .
O1R2 Rh2 O1P2 90.1(32) . .
O2R2 Rh2 O1P2 96.2(30) . .
O3R2 Rh2 O1P2 77.0(30) . .
O4R2 Rh2 Rh1 94.4(25) . .
O1R2 Rh2 Rh1 97.9(24) . .
O2R2 Rh2 Rh1 92.1(23) . .
O3R2 Rh2 Rh1 95.3(22) . .
O1P2 Rh2 Rh1 169.3(21) . .
O4R2 Rh2 K3 131.1(27) . .
O1R2 Rh2 K3 126.7(25) . .
O2R2 Rh2 K3 46.5(25) . .
O3R2 Rh2 K3 53.5(23) . .
O1P2 Rh2 K3 100.0(21) . .
Rh1 Rh2 K3 80.9(5) . .
O4R2 Rh2 K9 36.6(26) . .
O1R2 Rh2 K9 90.5(25) . .
O2R2 Rh2 K9 150.8(24) . .
O3R2 Rh2 K9 97.8(23) . .
O1P2 Rh2 K9 111.7(20) . .
Rh1 Rh2 K9 61.5(6) . .
K3 Rh2 K9 131.1(7) . .
O1 W1 O1R1 99.7(38) . .
O1 W1 O112 108.5(39) . .
O1R1 W1 O112 95.0(35) . .
O1 W1 O116 97.5(38) . .
O1R1 W1 O116 162.5(35) . .
O112 W1 O116 77.1(34) . .
O1 W1 O115 94.6(38) . .
O1R1 W1 O115 92.4(35) . .
O112 W1 O115 154.1(33) . .
O116 W1 O115 88.6(34) . .
O1 W1 K2 55.8(29) . .
O1R1 W1 K2 106.5(25) . .
O112 W1 K2 52.9(25) . .
O116 W1 K2 81.3(24) . .
O115 W1 K2 146.5(24) . .
O2 W2 O2R1 95.3(38) . .
O2 W2 O112 107.7(38) . .
O2R1 W2 O112 94.3(36) . .
O2 W2 O127 100.0(37) . .
O2R1 W2 O127 164.4(35) . .
O112 W2 O127 84.1(34) . .
O2 W2 O128 105.7(37) . .
O2R1 W2 O128 90.3(35) . .
O112 W2 O128 145.7(34) . .
O127 W2 O128 82.5(34) . .
O2 W2 O3P1 163.6(34) . .
O2R1 W2 O3P1 96.9(32) . .
O112 W2 O3P1 82.2(31) . .
O127 W2 O3P1 67.5(32) . .
O128 W2 O3P1 63.5(30) . .
O2 W2 K9 87.1(29) . .
O2R1 W2 K9 40.8(26) . .
O112 W2 K9 134.7(26) . .
O127 W2 K9 136.5(25) . .
O128 W2 K9 54.5(24) . .
O3P1 W2 K9 95.1(21) . .
O2 W2 K2 59.7(28) . .
O2R1 W2 K2 100.7(25) . .
O112 W2 K2 48.1(25) . .
O127 W2 K2 89.8(24) . .
O128 W2 K2 162.2(24) . .
O3P1 W2 K2 127.9(20) . .
K9 W2 K2 129.0(6) . .
O3 W3 O134 104.4(40) . .
O3 W3 O3R1 96.2(38) . .
O134 W3 O3R1 96.6(37) . .
O3 W3 O138 103.7(38) . .
O134 W3 O138 149.6(37) . .
O3R1 W3 O138 91.5(36) . .
O3 W3 O139 104.4(36) . .
O134 W3 O139 79.9(35) . .
O3R1 W3 O139 159.3(36) . .
O138 W3 O139 82.3(34) . .
O3 W3 O1P1 169.7(34) . .
O134 W3 O1P1 67.7(35) . .
O3R1 W3 O1P1 78.7(33) . .
O138 W3 O1P1 85.5(32) . .
O139 W3 O1P1 81.2(30) . .
O3 W3 K1 55.5(28) . 2_445
O134 W3 K1 86.4(27) . 2_445
O3R1 W3 K1 46.3(27) . 2_445
O138 W3 K1 119.3(24) . 2_445
O139 W3 K1 151.9(25) . 2_445
O1P1 W3 K1 116.0(20) . 2_445
O3 W3 K4 80.1(29) . .
O134 W3 K4 52.6(28) . .
O3R1 W3 K4 145.6(27) . .
O138 W3 K4 122.6(25) . .
O139 W3 K4 43.2(25) . .
O1P1 W3 K4 99.0(21) . .
K1 W3 K4 109.6(9) 2_445 .
O3 W3 K1 54.3(29) . 1_655
O134 W3 K1 155.1(29) . 1_655
O3R1 W3 K1 98.4(26) . 1_655
O138 W3 K1 49.4(25) . 1_655
O139 W3 K1 92.5(23) . 1_655
O1P1 W3 K1 134.9(21) . 1_655
K1 W3 K1 89.7(7) 2_445 1_655
K4 W3 K1 106.4(8) . 1_655
O3 W3 K9 90.8(29) . .
O134 W3 K9 135.9(27) . .
O3R1 W3 K9 39.9(27) . .
O138 W3 K9 54.4(24) . .
O139 W3 K9 136.5(24) . .
O1P1 W3 K9 90.9(21) . .
K1 W3 K9 68.4(8) 2_445 .
K4 W3 K9 169.5(8) . .
K1 W3 K9 63.7(7) 1_655 .
O4 W4 O4R1 93.3(38) . .
O4 W4 O134 111.1(38) . .
O4R1 W4 O134 92.7(35) . .
O4 W4 O145 99.8(37) . .
O4R1 W4 O145 91.5(35) . .
O134 W4 O145 148.5(34) . .
O4 W4 O140 103.1(37) . .
O4R1 W4 O140 163.4(35) . .
O134 W4 O140 83.8(32) . .
O145 W4 O140 83.3(32) . .
O4 W4 O1P1 171.7(34) . .
O4R1 W4 O1P1 79.1(33) . .
O134 W4 O1P1 66.2(33) . .
O145 W4 O1P1 84.0(32) . .
O140 W4 O1P1 84.7(31) . .
O4 W4 K3 60.4(28) . .
O4R1 W4 K3 34.1(26) . .
O134 W4 K3 111.2(24) . .
O145 W4 K3 89.0(23) . .
O140 W4 K3 160.3(23) . .
O1P1 W4 K3 112.6(21) . .
O5 W5 O145 99.1(39) . .
O5 W5 O150 100.1(37) . .
O145 W5 O150 89.4(35) . .
O5 W5 O115 96.4(37) . .
O145 W5 O115 87.6(35) . .
O150 W5 O115 163.5(33) . .
O5 W5 O156 102.1(37) . .
O145 W5 O156 158.7(34) . .
O150 W5 O156 85.9(34) . .
O115 W5 O156 91.1(33) . .
O5 W5 O2P1 174.7(35) . .
O145 W5 O2P1 83.6(32) . .
O150 W5 O2P1 84.4(31) . .
O115 W5 O2P1 79.1(30) . .
O156 W5 O2P1 75.3(30) . .
O5 W5 K5 45.6(29) . .
O145 W5 K5 93.2(27) . .
O150 W5 K5 54.8(25) . .
O115 W5 K5 141.6(24) . .
O156 W5 K5 100.9(24) . .
O2P1 W5 K5 139.1(20) . .
O167 W6 O6 102.6(38) . .
O167 W6 O161 86.8(36) . .
O6 W6 O161 103.2(37) . .
O167 W6 O116 84.4(36) . .
O6 W6 O116 102.8(37) . .
O161 W6 O116 153.8(36) . .
O167 W6 O156 160.3(37) . .
O6 W6 O156 96.5(37) . .
O161 W6 O156 84.3(35) . .
O116 W6 O156 95.9(35) . .
O167 W6 O2P1 83.3(34) . .
O6 W6 O2P1 172.9(33) . .
O161 W6 O2P1 81.0(32) . .
O116 W6 O2P1 73.5(32) . .
O156 W6 O2P1 78.0(31) . .
O7 W7 O127 104.0(41) . .
O7 W7 O171 101.3(40) . .
O127 W7 O171 154.5(36) . .
O7 W7 O178 103.5(40) . .
O127 W7 O178 87.6(35) . .
O171 W7 O178 89.3(34) . .
O7 W7 O167 101.7(39) . .
O127 W7 O167 88.5(34) . .
O171 W7 O167 83.5(33) . .
O178 W7 O167 154.6(34) . .
O7 W7 O3P1 169.5(37) . .
O127 W7 O3P1 69.8(33) . .
O171 W7 O3P1 85.6(31) . .
O178 W7 O3P1 68.3(31) . .
O167 W7 O3P1 86.8(31) . .
O7 W7 K6 32.4(31) . .
O127 W7 K6 71.9(27) . .
O171 W7 K6 133.6(25) . .
O178 W7 K6 98.0(25) . .
O167 W7 K6 104.6(24) . .
O3P1 W7 K6 139.6(20) . .
O8 W8 O128 108.0(39) . .
O8 W8 O178 98.1(39) . .
O128 W8 O178 89.9(38) . .
O8 W8 O138 103.0(39) . .
O128 W8 O138 92.3(37) . .
O178 W8 O138 156.9(36) . .
O8 W8 O189 101.9(38) . .
O128 W8 O189 150.1(37) . .
O178 W8 O189 85.1(37) . .
O138 W8 O189 81.6(35) . .
O8 W8 O3P1 171.2(37) . .
O128 W8 O3P1 69.0(34) . .
O178 W8 O3P1 73.8(33) . .
O138 W8 O3P1 85.5(33) . .
O189 W8 O3P1 81.3(32) . .
O8 W8 K1 49.0(30) . 1_655
O128 W8 K1 105.1(28) . 1_655
O178 W8 K1 146.5(27) . 1_655
O138 W8 K1 54.1(25) . 1_655
O189 W8 K1 95.0(26) . 1_655
O3P1 W8 K1 139.4(22) . 1_655
O8 W8 K9 94.3(28) . .
O128 W8 K9 44.5(28) . .
O178 W8 K9 134.2(27) . .
O138 W8 K9 53.5(25) . .
O189 W8 K9 134.7(26) . .
O3P1 W8 K9 89.1(21) . .
K1 W8 K9 65.0(7) 1_655 .
O9 W9 O139 103.7(39) . .
O9 W9 O190 103.6(38) . .
O139 W9 O190 83.8(36) . .
O9 W9 O189 104.8(38) . .
O139 W9 O189 90.9(36) . .
O190 W9 O189 151.6(35) . .
O9 W9 O191 99.6(38) . .
O139 W9 O191 156.5(36) . .
O190 W9 O191 88.3(36) . .
O189 W9 O191 85.5(36) . .
O9 W9 O4P1 165.6(34) . .
O139 W9 O4P1 86.4(33) . .
O190 W9 O4P1 67.0(33) . .
O189 W9 O4P1 84.9(32) . .
O191 W9 O4P1 70.2(31) . .
O9 W9 K10 64.2(29) . .
O139 W9 K10 131.1(27) . .
O190 W9 K10 57.1(25) . .
O189 W9 K10 137.5(26) . .
O191 W9 K10 58.7(26) . .
O4P1 W9 K10 101.5(21) . .
O9 W9 K4 79.7(30) . .
O139 W9 K4 44.7(27) . .
O190 W9 K4 54.0(27) . .
O189 W9 K4 133.6(26) . .
O191 W9 K4 140.1(26) . .
O4P1 W9 K4 101.5(21) . .
K10 W9 K4 86.7(10) . .
O9 W9 K7 36.7(30) . 1_655
O139 W9 K7 123.5(26) . 1_655
O190 W9 K7 131.4(25) . 1_655
O189 W9 K7 74.0(25) . 1_655
O191 W9 K7 77.7(25) . 1_655
O4P1 W9 K7 142.7(21) . 1_655
K10 W9 K7 76.4(9) . 1_655
K4 W9 K7 115.4(8) . 1_655
O10 W10 O140 102.0(39) . .
O10 W10 O150 97.1(38) . .
O140 W10 O150 88.7(36) . .
O10 W10 O190 106.7(38) . .
O140 W10 O190 90.4(36) . .
O150 W10 O190 155.9(36) . .
O10 W10 O101 94.9(37) . .
O140 W10 O101 163.1(35) . .
O150 W10 O101 88.3(34) . .
O190 W10 O101 85.6(34) . .
O10 W10 O4P1 167.4(35) . .
O140 W10 O4P1 90.4(34) . .
O150 W10 O4P1 85.6(33) . .
O190 W10 O4P1 70.3(33) . .
O101 W10 O4P1 72.9(31) . .
O11 W11 O171 95.6(39) . .
O11 W11 O161 103.7(37) . .
O171 W11 O161 83.3(35) . .
O11 W11 O191 99.0(37) . .
O171 W11 O191 87.6(36) . .
O161 W11 O191 156.2(33) . .
O11 W11 O101 102.3(37) . .
O171 W11 O101 162.0(35) . .
O161 W11 O101 93.8(34) . .
O191 W11 O101 88.2(34) . .
O11 W11 O4P1 169.3(36) . .
O171 W11 O4P1 89.9(33) . .
O161 W11 O4P1 86.0(32) . .
O191 W11 O4P1 72.0(32) . .
O101 W11 O4P1 72.2(31) . .
O1R2 W21 O212 89.4(37) . .
O1R2 W21 O21 101.5(37) . .
O212 W21 O21 108.9(36) . .
O1R2 W21 O215 94.9(36) . .
O212 W21 O215 149.2(35) . .
O21 W21 O215 100.1(35) . .
O1R2 W21 O216 148.2(35) . .
O212 W21 O216 78.9(34) . .
O21 W21 O216 110.3(34) . .
O215 W21 O216 81.6(33) . .
O22 W22 O2R2 96.3(37) . .
O22 W22 O228 113.8(37) . .
O2R2 W22 O228 149.9(36) . .
O22 W22 O227 101.2(38) . .
O2R2 W22 O227 92.7(37) . .
O228 W22 O227 81.8(37) . .
O22 W22 O212 105.0(37) . .
O2R2 W22 O212 92.1(36) . .
O228 W22 O212 80.6(35) . .
O227 W22 O212 152.6(34) . .
O22 W22 K3 83.7(28) . .
O2R2 W22 K3 45.4(27) . .
O228 W22 K3 134.5(27) . .
O227 W22 K3 53.0(26) . .
O212 W22 K3 137.6(24) . .
O22 W22 K6 86.7(28) . 2_546
O2R2 W22 K6 138.7(28) . 2_546
O228 W22 K6 48.5(27) . 2_546
O227 W22 K6 127.2(26) . 2_546
O212 W22 K6 47.9(24) . 2_546
K3 W22 K6 170.1(6) . 2_546
O3R2 W23 O23 94.8(38) . .
O3R2 W23 O234 91.9(37) . .
O23 W23 O234 101.8(38) . .
O3R2 W23 O237 95.7(36) . .
O23 W23 O237 104.1(37) . .
O234 W23 O237 152.2(36) . .
O3R2 W23 O239 157.1(36) . .
O23 W23 O239 107.5(35) . .
O234 W23 O239 78.8(34) . .
O237 W23 O239 84.0(33) . .
O3R2 W23 O1P2 82.0(33) . .
O23 W23 O1P2 173.2(32) . .
O234 W23 O1P2 72.4(33) . .
O237 W23 O1P2 82.3(32) . .
O239 W23 O1P2 75.2(30) . .
O3R2 W23 K1 50.3(28) . 2_445
O23 W23 K1 63.5(27) . 2_445
O234 W23 K1 63.6(26) . 2_445
O237 W23 K1 138.7(25) . 2_445
O239 W23 K1 136.8(23) . 2_445
O1P2 W23 K1 110.1(20) . 2_445
O3R2 W23 K3 47.4(27) . .
O23 W23 K3 87.8(27) . .
O234 W23 K3 139.0(26) . .
O237 W23 K3 52.4(25) . .
O239 W23 K3 136.4(23) . .
O1P2 W23 K3 94.4(20) . .
K1 W23 K3 86.8(7) 2_445 .
O3R2 W23 K7 140.1(27) . 2_445
O23 W23 K7 80.9(27) . 2_445
O234 W23 K7 51.3(27) . 2_445
O237 W23 K7 123.9(25) . 2_445
O239 W23 K7 43.4(23) . 2_445
O1P2 W23 K7 97.6(20) . 2_445
K1 W23 K7 94.2(7) 2_445 2_445
K3 W23 K7 166.8(7) . 2_445
O24 W24 O4R2 103.8(37) . .
O24 W24 O240 102.0(37) . .
O4R2 W24 O240 153.7(35) . .
O24 W24 O234 106.9(38) . .
O4R2 W24 O234 86.7(35) . .
O240 W24 O234 81.2(35) . .
O24 W24 O245 104.1(38) . .
O4R2 W24 O245 98.0(35) . .
O240 W24 O245 80.4(35) . .
O234 W24 O245 146.6(33) . .
O24 W24 O1P2 177.3(36) . .
O4R2 W24 O1P2 76.1(31) . .
O240 W24 O1P2 77.9(31) . .
O234 W24 O1P2 70.4(31) . .
O245 W24 O1P2 78.6(31) . .
O24 W24 K9 66.5(28) . .
O4R2 W24 K9 39.7(25) . .
O240 W24 K9 165.7(26) . .
O234 W24 K9 109.7(24) . .
O245 W24 K9 93.9(23) . .
O1P2 W24 K9 114.0(20) . .
O25 W25 O245 103.4(40) . .
O25 W25 O215 102.3(39) . .
O245 W25 O215 93.5(36) . .
O25 W25 O250 103.3(37) . .
O245 W25 O250 83.8(34) . .
O215 W25 O250 154.2(34) . .
O25 W25 O256 100.1(37) . .
O245 W25 O256 155.7(35) . .
O215 W25 O256 87.4(33) . .
O250 W25 O256 84.9(31) . .
O25 W25 O3P2 175.5(36) . .
O245 W25 O3P2 77.5(33) . .
O215 W25 O3P2 73.2(32) . .
O250 W25 O3P2 81.2(30) . .
O256 W25 O3P2 79.6(30) . .
O25 W25 K5 84.0(29) . 1_545
O245 W25 K5 129.0(27) . 1_545
O215 W25 K5 134.8(26) . 1_545
O250 W25 K5 45.9(24) . 1_545
O256 W25 K5 47.7(23) . 1_545
O3P2 W25 K5 98.9(20) . 1_545
O216 W26 O26 105.3(39) . .
O216 W26 O268 86.2(37) . .
O26 W26 O268 106.8(36) . .
O216 W26 O256 95.0(37) . .
O26 W26 O256 91.1(36) . .
O268 W26 O256 161.1(37) . .
O216 W26 O261 154.3(38) . .
O26 W26 O261 100.0(36) . .
O268 W26 O261 90.8(36) . .
O256 W26 O261 80.0(36) . .
O216 W26 K6 51.0(28) . 2_546
O26 W26 K6 88.7(26) . 2_546
O268 W26 K6 45.1(26) . 2_546
O256 W26 K6 144.2(25) . 2_546
O261 W26 K6 135.2(25) . 2_546
O216 W26 K5 135.6(28) . 1_545
O26 W26 K5 82.5(27) . 1_545
O268 W26 K5 134.2(26) . 1_545
O256 W26 K5 40.7(25) . 1_545
O261 W26 K5 43.6(26) . 1_545
K6 W26 K5 170.3(8) 2_546 1_545
O27 W27 O237 101.1(40) . .
O27 W27 O278 104.1(39) . .
O237 W27 O278 154.5(36) . .
O27 W27 O279 104.1(39) . .
O237 W27 O279 83.3(34) . .
O278 W27 O279 87.6(34) . .
O27 W27 O227 101.9(39) . .
O237 W27 O227 94.4(34) . .
O278 W27 O227 83.5(34) . .
O279 W27 O227 153.9(35) . .
O27 W27 K3 85.3(30) . .
O237 W27 K3 52.7(25) . .
O278 W27 K3 132.4(25) . .
O279 W27 K3 136.0(24) . .
O227 W27 K3 49.1(24) . .
O27 W27 K9 34.7(31) . 1_455
O237 W27 K9 134.6(26) . 1_455
O278 W27 K9 70.0(26) . 1_455
O279 W27 K9 96.3(25) . 1_455
O227 W27 K9 103.5(24) . 1_455
K3 W27 K9 112.7(7) . 1_455
O28 W28 O228 115.8(38) . .
O28 W28 O278 105.2(38) . .
O228 W28 O278 85.7(36) . .
O28 W28 O268 99.5(38) . .
O228 W28 O268 83.7(36) . .
O278 W28 O268 155.3(34) . .
O28 W28 O281 100.0(35) . .
O228 W28 O281 144.1(34) . .
O278 W28 O281 87.3(34) . .
O268 W28 O281 88.3(33) . .
O28 W28 O2P2 176.4(33) . .
O228 W28 O2P2 67.8(32) . .
O278 W28 O2P2 74.3(31) . .
O268 W28 O2P2 81.0(31) . .
O281 W28 O2P2 76.5(29) . .
O28 W28 K6 82.5(29) . 2_546
O228 W28 K6 51.6(28) . 2_546
O278 W28 K6 133.5(25) . 2_546
O268 W28 K6 49.8(24) . 2_546
O281 W28 K6 137.4(24) . 2_546
O2P2 W28 K6 100.5(20) . 2_546
O29 W29 O239 105.1(38) . .
O29 W29 O279 85.8(38) . .
O239 W29 O279 94.4(35) . .
O29 W29 O290 116.3(37) . .
O239 W29 O290 83.4(34) . .
O279 W29 O290 157.7(36) . .
O29 W29 O291 100.6(36) . .
O239 W29 O291 154.2(36) . .
O279 W29 O291 88.5(34) . .
O290 W29 O291 84.3(33) . .
O29 W29 O4P2 169.0(34) . .
O239 W29 O4P2 82.5(33) . .
O279 W29 O4P2 85.7(33) . .
O290 W29 O4P2 71.9(31) . .
O291 W29 O4P2 72.2(31) . .
O29 W29 K7 88.0(28) . 2_445
O239 W29 K7 43.9(26) . 2_445
O279 W29 K7 133.8(25) . 2_445
O290 W29 K7 55.3(25) . 2_445
O291 W29 K7 137.6(24) . 2_445
O4P2 W29 K7 103.0(20) . 2_445
O29 W29 K4 29.4(28) . 2_445
O239 W29 K4 129.7(27) . 2_445
O279 W29 K4 70.5(26) . 2_445
O290 W29 K4 127.2(25) . 2_445
O291 W29 K4 75.3(25) . 2_445
O4P2 W29 K4 140.0(21) . 2_445
K7 W29 K4 116.8(8) 2_445 2_445
O30 W30 O250 102.4(39) . .
O30 W30 O290 97.3(37) . .
O250 W30 O290 157.5(36) . .
O30 W30 O201 96.5(36) . .
O250 W30 O201 83.7(36) . .
O290 W30 O201 83.3(35) . .
O30 W30 O240 106.7(36) . .
O250 W30 O240 91.9(36) . .
O290 W30 O240 92.8(35) . .
O201 W30 O240 156.7(34) . .
O30 W30 O4P2 164.4(33) . .
O250 W30 O4P2 84.3(34) . .
O290 W30 O4P2 74.1(32) . .
O201 W30 O4P2 69.8(31) . .
O240 W30 O4P2 87.0(31) . .
O30 W30 K5 81.6(29) . 1_545
O250 W30 K5 42.2(27) . 1_545
O290 W30 K5 132.5(25) . 1_545
O201 W30 K5 50.1(26) . 1_545
O240 W30 K5 133.3(26) . 1_545
O4P2 W30 K5 94.6(22) . 1_545
O281 W31 O31 99.8(37) . .
O281 W31 O291 84.2(37) . .
O31 W31 O291 94.5(36) . .
O281 W31 O201 154.7(36) . .
O31 W31 O201 103.8(35) . .
O291 W31 O201 84.9(35) . .
O281 W31 O261 95.3(36) . .
O31 W31 O261 105.9(36) . .
O291 W31 O261 159.3(34) . .
O201 W31 O261 87.1(34) . .
O281 W31 O4P2 85.1(33) . .
O31 W31 O4P2 168.2(34) . .
O291 W31 O4P2 75.2(32) . .
O201 W31 O4P2 70.0(31) . .
O261 W31 O4P2 84.2(32) . .
O281 W31 K10 100.4(28) . 1_445
O31 W31 K10 41.2(28) . 1_445
O291 W31 K10 54.0(25) . 1_445
O201 W31 K10 91.5(25) . 1_445
O261 W31 K10 145.4(25) . 1_445
O4P2 W31 K10 127.6(22) . 1_445
O281 W31 K5 141.7(29) . 1_545
O31 W31 K5 89.7(27) . 1_545
O291 W31 K5 132.3(25) . 1_545
O201 W31 K5 48.2(26) . 1_545
O261 W31 K5 46.6(24) . 1_545
O4P2 W31 K5 93.0(22) . 1_545
K10 W31 K5 110.5(9) 1_445 1_545
O2P1 P1 O1P1 115.2(50) . .
O2P1 P1 O3P1 106.4(50) . .
O1P1 P1 O3P1 109.7(46) . .
O2P1 P1 O4P1 103.5(47) . .
O1P1 P1 O4P1 110.6(46) . .
O3P1 P1 O4P1 111.3(43) . .
O2P2 P2 O3P2 119.2(55) . .
O2P2 P2 O1P2 116.0(51) . .
O3P2 P2 O1P2 103.9(49) . .
O2P2 P2 O4P2 105.0(48) . .
O3P2 P2 O4P2 108.4(48) . .
O1P2 P2 O4P2 103.1(45) . .
W1 O1 K2 97.3(35) . .
W2 O2 K2 93.8(32) . .
W3 O3 K9 163.1(45) . 2_545
W3 O3 K1 97.4(34) . 2_445
K9 O3 K1 90.1(25) 2_545 2_445
W3 O3 K1 101.0(36) . 1_655
K9 O3 K1 89.0(24) 2_545 1_655
K1 O3 K1 116.7(26) 2_445 1_655
W4 O4 K7 160.9(43) . .
W4 O4 K3 94.1(33) . .
K7 O4 K3 98.2(23) . .
W5 O5 K8 146.8(46) . 1_455
W5 O5 K5 112.2(38) . .
K8 O5 K5 100.9(29) 1_455 .
W7 O7 K6 130.9(44) . .
W7 O7 K8 122.9(44) . .
K6 O7 K8 105.0(29) . .
W8 O8 K3 145.0(46) . 1_655
W8 O8 K1 105.7(38) . 1_655
K3 O8 K1 109.3(29) 1_655 1_655
W9 O9 K7 122.8(43) . 1_655
W9 O9 K10 88.4(33) . .
K7 O9 K10 101.0(26) 1_655 .
W10 O10 K5 109.8(37) . .
P1 O1P1 Rh1 118.6(47) . .
P1 O1P1 W4 126.4(46) . .
Rh1 O1P1 W4 93.1(30) . .
P1 O1P1 W3 125.0(45) . .
Rh1 O1P1 W3 91.8(29) . .
W4 O1P1 W3 92.9(31) . .
W1 O1R1 Rh1 132.5(43) . .
P2 O1P2 Rh2 117.2(45) . .
P2 O1P2 W24 134.8(48) . .
Rh2 O1P2 W24 85.6(26) . .
P2 O1P2 W23 129.3(47) . .
Rh2 O1P2 W23 85.3(26) . .
W24 O1P2 W23 88.4(28) . .
W21 O1R2 Rh2 154.9(50) . .
W21 O21 K2 166.9(46) . .
P1 O2P1 W6 134.4(50) . .
P1 O2P1 W5 123.8(50) . .
W6 O2P1 W5 87.1(26) . .
W2 O2R1 Rh1 128.6(42) . .
W2 O2R1 K9 111.1(37) . .
Rh1 O2R1 K9 100.0(33) . .
W22 O2R2 Rh2 142.3(46) . .
W22 O2R2 K3 106.3(36) . .
Rh2 O2R2 K3 101.2(33) . .
W22 O22 K6 133.5(40) . 1_455
P2 O2P2 W28 133.1(52) . .
W23 O23 K3 163.4(43) . 2_445
W23 O23 K1 87.2(31) . 2_445
K3 O23 K1 102.0(27) 2_445 2_445
W24 O24 K4 170.0(47) . 2_545
W26 O26 K8 143.1(43) . 2_546
W27 O27 K9 127.3(43) . 1_455
W27 O27 K1 143.5(44) . .
K9 O27 K1 89.2(25) 1_455 .
W29 O29 K4 131.3(44) . 2_445
W31 O31 K10 113.2(39) . 1_445
P1 O3P1 W8 125.1(47) . .
P1 O3P1 W7 122.8(43) . .
W8 O3P1 W7 91.7(29) . .
P1 O3P1 W2 122.8(43) . .
W8 O3P1 W2 94.2(29) . .
W7 O3P1 W2 91.2(29) . .
W3 O3R1 Rh1 113.3(40) . .
W3 O3R1 K1 104.7(37) . 2_445
Rh1 O3R1 K1 128.7(36) . 2_445
W3 O3R1 K9 115.5(37) . .
Rh1 O3R1 K9 92.4(30) . .
K1 O3R1 K9 101.4(28) 2_445 .
P2 O3P2 W25 137.1(52) . .
W23 O3R2 Rh2 115.5(42) . .
W23 O3R2 K1 101.1(36) . 2_445
Rh2 O3R2 K1 117.9(34) . 2_445
W23 O3R2 K3 106.6(35) . .
Rh2 O3R2 K3 91.4(29) . .
K1 O3R2 K3 124.9(30) 2_445 .
W4 O4R1 Rh1 112.1(40) . .
W4 O4R1 K3 121.6(40) . .
Rh1 O4R1 K3 124.8(37) . .
P1 O4P1 W10 123.8(44) . .
P1 O4P1 W11 123.6(46) . .
W10 O4P1 W11 99.0(31) . .
P1 O4P1 W9 114.9(41) . .
W10 O4P1 W9 94.7(31) . .
W11 O4P1 W9 93.6(29) . .
Rh2 O4R2 W24 120.8(43) . .
Rh2 O4R2 K9 119.9(37) . .
W24 O4R2 K9 114.6(36) . .
P2 O4P2 W31 123.6(45) . .
P2 O4P2 W30 123.6(44) . .
W31 O4P2 W30 94.9(29) . .
P2 O4P2 W29 121.8(44) . .
W31 O4P2 W29 92.8(29) . .
W30 O4P2 W29 91.5(29) . .
W11 O101 W10 116.0(38) . .
W2 O112 W1 145.3(49) . .
W2 O112 K2 102.5(33) . .
W1 O112 K2 94.7(30) . .
W1 O115 W5 117.9(40) . .
W6 O116 W1 127.9(46) . .
W7 O127 W2 131.4(47) . .
W8 O128 W2 133.2(46) . .
W8 O128 K9 111.0(38) . .
W2 O128 K9 92.4(29) . .
W3 O134 W4 131.1(49) . .
W3 O134 K4 101.4(34) . .
W4 O134 K4 113.8(33) . .
W8 O138 W3 158.3(48) . .
W8 O138 K1 95.7(31) . 1_655
W3 O138 K1 101.6(33) . 1_655
W8 O138 K9 98.7(32) . .
W3 O138 K9 96.5(30) . .
K1 O138 K9 82.8(21) 1_655 .
W9 O139 W3 146.6(48) . .
W9 O139 K4 107.5(36) . .
W3 O139 K4 105.9(34) . .
W10 O140 W4 149.9(50) . .
W10 O140 K4 101.5(33) . .
W4 O140 K4 102.6(30) . .
W5 O145 W4 150.9(46) . .
W10 O150 W5 145.9(46) . .
W10 O150 K5 103.2(33) . .
W5 O150 K5 96.3(30) . .
W6 O156 W5 118.2(40) . .
W6 O161 W11 152.1(47) . .
W6 O167 W7 149.4(50) . .
W11 O171 W7 153.3(47) . .
W8 O178 W7 126.0(44) . .
W8 O189 W9 153.9(49) . .
W9 O190 W10 127.9(46) . .
W9 O190 K10 91.1(31) . .
W10 O190 K10 116.3(35) . .
W9 O190 K4 95.9(32) . .
W10 O190 K4 110.7(35) . .
K10 O190 K4 112.5(29) . .
W9 O191 W11 124.2(42) . .
W9 O191 K10 89.2(32) . .
W11 O191 K10 113.6(34) . .
W30 O201 W31 125.3(42) . .
W30 O201 K5 100.6(33) . 1_545
W31 O201 K5 102.8(34) . 1_545
W21 O212 W22 141.3(47) . .
W21 O212 K6 116.1(37) . 2_546
W22 O212 K6 102.5(31) . 2_546
W25 O215 W21 130.8(46) . .
W26 O216 W21 131.8(48) . .
W26 O216 K6 104.6(34) . 2_546
W21 O216 K6 101.7(29) . 2_546
W22 O227 W27 128.5(44) . .
W22 O227 K3 96.8(32) . .
W27 O227 K3 100.1(32) . .
W28 O228 W22 145.0(50) . .
W28 O228 K6 100.9(34) . 2_546
W22 O228 K6 104.6(34) . 2_546
W23 O234 W24 125.5(45) . .
W23 O234 K7 101.8(34) . 2_445
W24 O234 K7 115.3(33) . 2_445
W23 O234 K1 86.5(29) . 2_445
W24 O234 K1 105.5(31) . 2_445
K7 O234 K1 120.3(28) 2_445 2_445
W23 O237 W27 160.4(48) . .
W23 O237 K3 98.4(31) . .
W27 O237 K3 97.9(31) . .
W29 O239 W23 144.8(46) . .
W29 O239 K7 108.5(35) . 2_445
W23 O239 K7 105.7(32) . 2_445
W24 O240 W30 150.8(49) . .
W24 O240 K7 107.5(33) . 2_445
W30 O240 K7 98.8(30) . 2_445
W25 O245 W24 161.6(49) . .
W30 O250 W25 144.8(46) . .
W30 O250 K5 113.1(37) . 1_545
W25 O250 K5 101.4(33) . 1_545
W26 O256 W25 115.9(40) . .
W26 O256 K5 114.2(36) . 1_545
W25 O256 K5 98.7(31) . 1_545
W26 O261 W31 144.8(46) . .
W26 O261 K5 110.1(36) . 1_545
W31 O261 K5 104.2(33) . 1_545
W26 O268 W28 150.8(49) . .
W26 O268 K6 108.3(35) . 2_546
W28 O268 K6 99.9(31) . 2_546
W27 O278 W28 125.9(44) . .
W29 O279 W27 147.9(47) . .
W31 O281 W28 145.4(48) . .
W30 O290 W29 122.1(43) . .
W30 O290 K7 109.4(33) . 2_445
W29 O290 K7 93.1(30) . 2_445
W31 O291 W29 119.8(41) . .
W31 O291 K10 95.7(31) . 1_445
W29 O291 K10 142.7(39) . 1_445
O3R1 K1 O3R2 73.9(26) 2_445 2_445
O3R1 K1 O8 171.1(27) 2_445 1_455
O3R2 K1 O8 112.1(26) 2_445 1_455
O3R1 K1 O3 53.7(25) 2_445 2_445
O3R2 K1 O3 124.2(26) 2_445 2_445
O8 K1 O3 118.2(26) 1_455 2_445
O3R1 K1 O138 122.8(26) 2_445 1_455
O3R2 K1 O138 148.5(25) 2_445 1_455
O8 K1 O138 55.5(24) 1_455 1_455
O3 K1 O138 83.3(23) 2_445 1_455
O3R1 K1 O27 114.5(26) 2_445 .
O3R2 K1 O27 124.1(26) 2_445 .
O8 K1 O27 56.8(23) 1_455 .
O3 K1 O27 71.1(24) 2_445 .
O138 K1 O27 76.1(24) 1_455 .
O3R1 K1 O23 122.5(26) 2_445 2_445
O3R2 K1 O23 50.3(23) 2_445 2_445
O8 K1 O23 62.2(23) 1_455 2_445
O3 K1 O23 152.1(24) 2_445 2_445
O138 K1 O23 113.0(24) 1_455 2_445
O27 K1 O23 90.3(23) . 2_445
O3R1 K1 O3 72.4(24) 2_445 1_455
O3R2 K1 O3 121.1(26) 2_445 1_455
O8 K1 O3 108.2(24) 1_455 1_455
O3 K1 O3 63.3(26) 2_445 1_455
O138 K1 O3 53.7(23) 1_455 1_455
O27 K1 O3 113.5(24) . 1_455
O23 K1 O3 144.6(23) 2_445 1_455
O3R1 K1 O234 104.7(26) 2_445 2_445
O3R2 K1 O234 49.4(22) 2_445 2_445
O8 K1 O234 84.1(23) 1_455 2_445
O3 K1 O234 152.7(26) 2_445 2_445
O138 K1 O234 99.2(23) 1_455 2_445
O27 K1 O234 136.1(25) . 2_445
O23 K1 O234 50.7(21) 2_445 2_445
O3 K1 O234 96.1(22) 1_455 2_445
O3R1 K1 W23 101.3(20) 2_445 2_445
O3R2 K1 W23 28.6(17) 2_445 2_445
O8 K1 W23 85.8(18) 1_455 2_445
O3 K1 W23 152.8(20) 2_445 2_445
O138 K1 W23 122.9(18) 1_455 2_445
O27 K1 W23 118.9(19) . 2_445
O23 K1 W23 29.3(15) 2_445 2_445
O3 K1 W23 124.0(18) 1_455 2_445
O234 K1 W23 29.9(15) 2_445 2_445
O3R1 K1 W3 29.1(18) 2_445 2_445
O3R2 K1 W3 97.2(19) 2_445 2_445
O8 K1 W3 142.1(19) 1_455 2_445
O3 K1 W3 27.1(16) 2_445 2_445
O138 K1 W3 108.6(18) 1_455 2_445
O27 K1 W3 87.1(17) . 2_445
O23 K1 W3 136.4(18) 2_445 2_445
O3 K1 W3 73.4(16) 1_455 2_445
O234 K1 W3 133.7(19) 2_445 2_445
W23 K1 W3 125.8(10) 2_445 2_445
O3R1 K1 W8 151.9(21) 2_445 1_455
O3R2 K1 W8 132.7(20) 2_445 1_455
O8 K1 W8 25.3(16) 1_455 1_455
O3 K1 W8 102.6(19) 2_445 1_455
O138 K1 W8 30.2(16) 1_455 1_455
O27 K1 W8 62.1(17) . 1_455
O23 K1 W8 85.6(17) 2_445 1_455
O3 K1 W8 83.5(17) 1_455 1_455
O234 K1 W8 91.8(17) 2_445 1_455
W23 K1 W8 104.2(8) 2_445 1_455
W3 K1 W8 129.8(10) 2_445 1_455
O21 K2 O21 180.000(7) . 2_546
O21 K2 O112 84.9(27) . 2_546
O21 K2 O112 95.1(27) 2_546 2_546
O21 K2 O112 95.1(27) . .
O21 K2 O112 84.9(27) 2_546 .
O112 K2 O112 180.000(6) 2_546 .
O21 K2 O1 106.4(26) . 2_546
O21 K2 O1 73.6(26) 2_546 2_546
O112 K2 O1 59.3(23) 2_546 2_546
O112 K2 O1 120.7(23) . 2_546
O21 K2 O1 73.6(26) . .
O21 K2 O1 106.4(26) 2_546 .
O112 K2 O1 120.7(23) 2_546 .
O112 K2 O1 59.3(23) . .
O1 K2 O1 180.000(6) 2_546 .
O21 K2 O2 97.7(25) . 2_546
O21 K2 O2 82.3(25) 2_546 2_546
O112 K2 O2 55.8(22) 2_546 2_546
O112 K2 O2 124.2(22) . 2_546
O1 K2 O2 107.0(22) 2_546 2_546
O1 K2 O2 73.0(22) . 2_546
O21 K2 O2 82.3(25) . .
O21 K2 O2 97.7(25) 2_546 .
O112 K2 O2 124.2(22) 2_546 .
O112 K2 O2 55.8(22) . .
O1 K2 O2 73.0(22) 2_546 .
O1 K2 O2 107.0(22) . .
O2 K2 O2 180.000(3) 2_546 .
O21 K2 W1 95.9(21) . 2_546
O21 K2 W1 84.1(21) 2_546 2_546
O112 K2 W1 32.4(16) 2_546 2_546
O112 K2 W1 147.6(16) . 2_546
O1 K2 W1 26.9(16) 2_546 2_546
O1 K2 W1 153.1(16) . 2_546
O2 K2 W1 84.3(15) 2_546 2_546
O2 K2 W1 95.7(15) . 2_546
O21 K2 W1 84.1(21) . .
O21 K2 W1 95.9(21) 2_546 .
O112 K2 W1 147.6(16) 2_546 .
O112 K2 W1 32.4(16) . .
O1 K2 W1 153.1(16) 2_546 .
O1 K2 W1 26.9(16) . .
O2 K2 W1 95.7(15) 2_546 .
O2 K2 W1 84.3(15) . .
W1 K2 W1 180.0 2_546 .
O21 K2 W2 90.8(21) . 2_546
O21 K2 W2 89.2(21) 2_546 2_546
O112 K2 W2 29.5(16) 2_546 2_546
O112 K2 W2 150.5(16) . 2_546
O1 K2 W2 84.7(16) 2_546 2_546
O1 K2 W2 95.3(16) . 2_546
O2 K2 W2 26.4(14) 2_546 2_546
O2 K2 W2 153.6(14) . 2_546
W1 K2 W2 59.49(12) 2_546 2_546
W1 K2 W2 120.51(12) . 2_546
O21 K2 W2 89.2(21) . .
O21 K2 W2 90.8(21) 2_546 .
O112 K2 W2 150.5(16) 2_546 .
O112 K2 W2 29.5(16) . .
O1 K2 W2 95.3(16) 2_546 .
O1 K2 W2 84.7(16) . .
O2 K2 W2 153.6(14) 2_546 .
O2 K2 W2 26.4(14) . .
W1 K2 W2 120.51(12) 2_546 .
W1 K2 W2 59.49(12) . .
W2 K2 W2 180.0 2_546 .
O4R1 K3 O23 101.5(28) . 2_445
O4R1 K3 O8 152.8(28) . 1_455
O23 K3 O8 74.0(27) 2_445 1_455
O4R1 K3 O3W 77.2(27) . .
O23 K3 O3W 129.7(27) 2_445 .
O8 K3 O3W 85.3(26) 1_455 .
O4R1 K3 O2R2 76.3(27) . .
O23 K3 O2R2 151.1(27) 2_445 .
O8 K3 O2R2 120.6(27) 1_455 .
O3W K3 O2R2 78.4(26) . .
O4R1 K3 O227 131.0(28) . .
O23 K3 O227 124.8(26) 2_445 .
O8 K3 O227 66.2(25) 1_455 .
O3W K3 O227 84.0(25) . .
O2R2 K3 O227 55.6(24) . .
O4R1 K3 O3R2 68.1(25) . .
O23 K3 O3R2 86.7(26) 2_445 .
O8 K3 O3R2 136.8(26) 1_455 .
O3W K3 O3R2 134.4(26) . .
O2R2 K3 O3R2 65.5(25) . .
O227 K3 O3R2 96.8(24) . .
O4R1 K3 O237 120.8(26) . .
O23 K3 O237 84.8(25) 2_445 .
O8 K3 O237 86.0(24) 1_455 .
O3W K3 O237 139.6(25) . .
O2R2 K3 O237 72.5(24) . .
O227 K3 O237 56.5(23) . .
O3R2 K3 O237 53.4(22) . .
O4R1 K3 O4 49.3(24) . .
O23 K3 O4 70.0(24) 2_445 .
O8 K3 O4 105.7(24) 1_455 .
O3W K3 O4 72.5(23) . .
O2R2 K3 O4 122.2(24) . .
O227 K3 O4 155.9(24) . .
O3R2 K3 O4 103.3(22) . .
O237 K3 O4 147.5(23) . .
O4R1 K3 W22 100.9(21) . .
O23 K3 W22 152.8(20) 2_445 .
O8 K3 W22 92.5(20) 1_455 .
O3W K3 W22 70.6(19) . .
O2R2 K3 W22 28.2(17) . .
O227 K3 W22 30.2(17) . .
O3R2 K3 W22 87.5(18) . .
O237 K3 W22 70.5(17) . .
O4 K3 W22 137.1(17) . .
O4R1 K3 Rh2 60.7(20) . .
O23 K3 Rh2 121.6(20) 2_445 .
O8 K3 Rh2 144.7(20) 1_455 .
O3W K3 Rh2 101.8(20) . .
O2R2 K3 Rh2 32.3(18) . .
O227 K3 Rh2 80.0(17) . .
O3R2 K3 Rh2 35.1(17) . .
O237 K3 Rh2 66.1(16) . .
O4 K3 Rh2 109.5(16) . .
W22 K3 Rh2 58.8(5) . .
O4R1 K3 W4 24.3(19) . .
O23 K3 W4 88.7(19) 2_445 .
O8 K3 W4 129.1(19) 1_455 .
O3W K3 W4 69.7(18) . .
O2R2 K3 W4 97.4(19) . .
O227 K3 W4 146.3(19) . .
O3R2 K3 W4 87.6(17) . .
O237 K3 W4 140.7(18) . .
O4 K3 W4 25.5(15) . .
W22 K3 W4 117.5(8) . .
Rh2 K3 W4 85.0(6) . .
O29 K4 O4W 76.5(28) 2_445 .
O29 K4 O139 112.6(30) 2_445 .
O4W K4 O139 126.6(30) . .
O29 K4 O24 149.4(30) 2_445 2_545
O4W K4 O24 128.0(29) . 2_545
O139 K4 O24 70.1(26) . 2_545
O29 K4 O4WA 90.5(28) 2_445 .
O4W K4 O4WA 99.4(28) . .
O139 K4 O4WA 131.5(29) . .
O24 K4 O4WA 69.4(26) 2_545 .
O29 K4 O190 109.8(29) 2_445 .
O4W K4 O190 76.6(26) . .
O139 K4 O190 50.4(24) . .
O24 K4 O190 95.2(26) 2_545 .
O4WA K4 O190 157.3(27) . .
O29 K4 O134 66.5(26) 2_445 .
O4W K4 O134 126.6(28) . .
O139 K4 O134 48.7(24) . .
O24 K4 O134 101.6(26) 2_545 .
O4WA K4 O134 117.4(26) . .
O190 K4 O134 81.2(25) . .
O29 K4 O140 64.1(26) 2_445 .
O4W K4 O140 80.9(25) . .
O139 K4 O140 60.9(24) . .
O24 K4 O140 130.6(27) 2_545 .
O4WA K4 O140 154.0(26) . .
O190 K4 O140 48.3(22) . .
O134 K4 O140 49.0(21) . .
O29 K4 W9 128.3(25) 2_445 .
O4W K4 W9 104.1(22) . .
O139 K4 W9 27.8(17) . .
O24 K4 W9 68.8(19) 2_545 .
O4WA K4 W9 138.1(22) . .
O190 K4 W9 30.1(16) . .
O134 K4 W9 73.8(18) . .
O140 K4 W9 65.1(16) . .
O29 K4 W3 91.6(22) 2_445 .
O4W K4 W3 145.9(24) . .
O139 K4 W3 30.9(17) . .
O24 K4 W3 76.3(19) 2_545 .
O4WA K4 W3 112.7(20) . .
O190 K4 W3 77.8(18) . .
O134 K4 W3 26.0(16) . .
O140 K4 W3 65.3(16) . .
W9 K4 W3 58.7(7) . .
O29 K4 W29 19.3(20) 2_445 2_445
O4W K4 W29 74.6(20) . 2_445
O139 K4 W29 129.5(22) . 2_445
O24 K4 W29 137.8(22) 2_545 2_445
O4WA K4 W29 72.1(19) . 2_445
O190 K4 W29 126.5(20) . 2_445
O134 K4 W29 81.2(18) . 2_445
O140 K4 W29 83.0(17) . 2_445
W9 K4 W29 147.6(13) . 2_445
W3 K4 W29 103.9(10) . 2_445
O29 K4 K10 83.4(22) 2_445 2
O4W K4 K10 35.5(20) . 2
O139 K4 K10 154.7(23) . 2
O24 K4 K10 106.5(21) 2_545 2
O4WA K4 K10 64.4(19) . 2
O190 K4 K10 106.8(20) . 2
O134 K4 K10 149.7(21) . 2
O140 K4 K10 114.8(19) . 2
W9 K4 K10 127.0(12) . 2
W3 K4 K10 174.2(14) . 2
W29 K4 K10 70.5(9) 2_445 2
O8W K5 O250 133.6(30) 1_455 1_565
O8W K5 O256 119.5(29) 1_455 1_565
O250 K5 O256 60.7(25) 1_565 1_565
O8W K5 O261 82.8(26) 1_455 1_565
O250 K5 O261 63.6(25) 1_565 1_565
O256 K5 O261 49.1(24) 1_565 1_565
O8W K5 O201 85.1(27) 1_455 1_565
O250 K5 O201 49.6(24) 1_565 1_565
O256 K5 O201 90.9(26) 1_565 1_565
O261 K5 O201 54.1(24) 1_565 1_565
O8W K5 O5 62.2(25) 1_455 .
O250 K5 O5 162.8(28) 1_565 .
O256 K5 O5 121.4(28) 1_565 .
O261 K5 O5 132.2(27) 1_565 .
O201 K5 O5 141.8(26) 1_565 .
O8W K5 O10 140.0(28) 1_455 .
O250 K5 O10 65.7(24) 1_565 .
O256 K5 O10 100.5(25) 1_565 .
O261 K5 O10 129.1(26) 1_565 .
O201 K5 O10 95.4(25) 1_565 .
O5 K5 O10 97.7(24) . .
O8W K5 O150 109.6(27) 1_455 .
O250 K5 O150 111.7(26) 1_565 .
O256 K5 O150 112.5(26) 1_565 .
O261 K5 O150 161.5(27) 1_565 .
O201 K5 O150 138.2(26) 1_565 .
O5 K5 O150 51.1(22) . .
O10 K5 O150 48.0(21) . .
O8W K5 W25 146.6(23) 1_455 1_565
O250 K5 W25 32.6(18) 1_565 1_565
O256 K5 W25 33.6(17) 1_565 1_565
O261 K5 W25 63.9(17) 1_565 1_565
O201 K5 W25 78.2(18) 1_565 1_565
O5 K5 W25 139.9(21) . 1_565
O10 K5 W25 71.0(16) . 1_565
O150 K5 W25 102.0(18) . 1_565
O8W K5 W30 113.8(23) 1_455 1_565
O250 K5 W30 24.7(18) 1_565 1_565
O256 K5 W30 82.0(20) 1_565 1_565
O261 K5 W30 66.6(19) 1_565 1_565
O201 K5 W30 29.3(16) 1_565 1_565
O5 K5 W30 155.8(21) . 1_565
O10 K5 W30 69.8(17) . 1_565
O150 K5 W30 117.4(19) . 1_565
W25 K5 W30 57.2(6) 1_565 1_565
O8W K5 W31 72.1(20) 1_455 1_565
O250 K5 W31 62.9(19) 1_565 1_565
O256 K5 W31 76.1(19) 1_565 1_565
O261 K5 W31 29.1(17) 1_565 1_565
O201 K5 W31 29.0(16) 1_565 1_565
O5 K5 W31 134.0(20) . 1_565
O10 K5 W31 122.2(20) . 1_565
O150 K5 W31 166.9(21) . 1_565
W25 K5 W31 79.6(8) 1_565 1_565
W30 K5 W31 52.4(6) 1_565 1_565
O8W K5 W5 82.2(21) 1_455 .
O250 K5 W5 140.6(22) 1_565 .
O256 K5 W5 122.2(22) 1_565 .
O261 K5 W5 152.2(22) 1_565 .
O201 K5 W5 146.6(21) 1_565 .
O5 K5 W5 22.2(15) . .
O10 K5 W5 75.7(17) . .
O150 K5 W5 28.9(15) . .
W25 K5 W5 126.2(12) 1_565 .
W30 K5 W5 141.1(12) 1_565 .
W31 K5 W5 153.9(12) 1_565 .
O6W K6 O7 102.1(27) . .
O6W K6 O68W 167.5(27) . .
O7 K6 O68W 75.4(25) . .
O6W K6 O268 128.9(26) . 2_546
O7 K6 O268 90.5(25) . 2_546
O68W K6 O268 63.6(23) . 2_546
O6W K6 O22 83.9(25) . 1_655
O7 K6 O22 84.2(25) . 1_655
O68W K6 O22 83.7(23) . 1_655
O268 K6 O22 147.1(25) 2_546 1_655
O6W K6 O212 67.5(25) . 2_546
O7 K6 O212 108.1(25) . 2_546
O68W K6 O212 125.0(25) . 2_546
O268 K6 O212 61.5(23) 2_546 2_546
O22 K6 O212 150.5(24) 1_655 2_546
O6W K6 O228 97.8(26) . 2_546
O7 K6 O228 138.4(26) . 2_546
O68W K6 O228 91.7(24) . 2_546
O268 K6 O228 49.3(23) 2_546 2_546
O22 K6 O228 134.3(25) 1_655 2_546
O212 K6 O228 48.4(23) 2_546 2_546
O6W K6 O6W 86.7(26) . 2_646
O7 K6 O6W 150.2(26) . 2_646
O68W K6 O6W 89.8(23) . 2_646
O268 K6 O6W 106.2(25) 2_546 2_646
O22 K6 O6W 68.4(23) 1_655 2_646
O212 K6 O6W 101.6(24) 2_546 2_646
O228 K6 O6W 66.2(23) 2_546 2_646
O6W K6 O216 95.3(24) . 2_546
O7 K6 O216 64.3(24) . 2_546
O68W K6 O216 94.7(23) . 2_546
O268 K6 O216 46.6(22) 2_546 2_546
O22 K6 O216 147.7(25) 1_655 2_546
O212 K6 O216 47.9(22) 2_546 2_546
O228 K6 O216 77.9(23) 2_546 2_546
O6W K6 O216 144.0(24) 2_646 2_546
O6W K6 W28 125.0(21) . 2_546
O7 K6 W28 118.7(19) . 2_546
O68W K6 W28 65.5(18) . 2_546
O268 K6 W28 30.3(17) 2_546 2_546
O22 K6 W28 132.4(18) 1_655 2_546
O212 K6 W28 65.8(17) 2_546 2_546
O228 K6 W28 27.5(15) 2_546 2_546
O6W K6 W28 75.9(17) 2_646 2_546
O216 K6 W28 73.6(16) 2_546 2_546
O6W K6 W7 85.6(20) . .
O7 K6 W7 16.7(17) . .
O68W K6 W7 91.1(18) . .
O268 K6 W7 102.9(18) 2_546 .
O22 K6 W7 79.8(18) 1_655 .
O212 K6 W7 104.1(18) 2_546 .
O228 K6 W7 145.8(18) 2_546 .
O6W K6 W7 147.9(19) 2_646 .
O216 K6 W7 67.9(16) 2_546 .
W28 K6 W7 132.8(8) 2_546 .
O6W K6 W22 71.9(20) . 2_546
O7 K6 W22 137.1(20) . 2_546
O68W K6 W22 118.4(19) . 2_546
O268 K6 W22 65.9(17) 2_546 2_546
O22 K6 W22 134.9(18) 1_655 2_546
O212 K6 W22 29.5(16) 2_546 2_546
O228 K6 W22 26.9(15) 2_546 2_546
O6W K6 W22 72.6(17) 2_646 2_546
O216 K6 W22 73.8(16) 2_546 2_546
W28 K6 W22 53.1(4) 2_546 2_546
W7 K6 W22 133.2(8) . 2_546
O239 K7 O7WA 119.0(26) 2_445 .
O239 K7 O9 115.1(26) 2_445 1_455
O7WA K7 O9 72.6(25) . 1_455
O239 K7 O7W 136.7(26) 2_445 .
O7WA K7 O7W 102.2(26) . .
O9 K7 O7W 88.1(26) 1_455 .
O239 K7 O4 68.5(25) 2_445 .
O7WA K7 O4 131.8(25) . .
O9 K7 O4 152.1(25) 1_455 .
O7W K7 O4 74.6(24) . .
O239 K7 O234 49.3(23) 2_445 2_445
O7WA K7 O234 123.6(26) . 2_445
O9 K7 O234 70.7(23) 1_455 2_445
O7W K7 O234 117.6(24) . 2_445
O4 K7 O234 97.8(23) . 2_445
O239 K7 O290 51.0(23) 2_445 2_445
O7WA K7 O290 68.8(24) . 2_445
O9 K7 O290 108.5(25) 1_455 2_445
O7W K7 O290 156.6(25) . 2_445
O4 K7 O290 95.1(23) . 2_445
O234 K7 O290 84.2(23) 2_445 2_445
O239 K7 O240 56.9(23) 2_445 2_445
O7WA K7 O240 80.1(24) . 2_445
O9 K7 O240 64.8(23) 1_455 2_445
O7W K7 O240 151.1(24) . 2_445
O4 K7 O240 125.4(23) . 2_445
O234 K7 O240 45.9(21) 2_445 2_445
O290 K7 O240 51.1(21) 2_445 2_445
O239 K7 W29 27.6(17) 2_445 2_445
O7WA K7 W29 98.5(19) . 2_445
O9 K7 W29 129.9(20) 1_455 2_445
O7W K7 W29 140.9(20) . 2_445
O4 K7 W29 66.9(17) . 2_445
O234 K7 W29 75.3(16) 2_445 2_445
O290 K7 W29 31.5(15) 2_445 2_445
O240 K7 W29 65.1(15) 2_445 2_445
O239 K7 W23 30.9(17) 2_445 2_445
O7WA K7 W23 140.6(21) . 2_445
O9 K7 W23 97.3(18) 1_455 2_445
O7W K7 W23 115.7(18) . 2_445
O4 K7 W23 71.9(17) . 2_445
O234 K7 W23 27.0(15) 2_445 2_445
O290 K7 W23 79.4(16) 2_445 2_445
O240 K7 W23 61.7(15) 2_445 2_445
W29 K7 W23 58.3(5) 2_445 2_445
O239 K7 W9 128.1(19) 2_445 1_455
O7WA K7 W9 81.0(18) . 1_455
O9 K7 W9 20.5(18) 1_455 1_455
O7W K7 W9 67.8(18) . 1_455
O4 K7 W9 135.0(18) . 1_455
O234 K7 W9 79.2(16) 2_445 1_455
O290 K7 W9 128.7(18) 2_445 1_455
O240 K7 W9 84.3(15) 2_445 1_455
W29 K7 W9 148.9(9) 2_445 1_455
W23 K7 W9 102.8(7) 2_445 1_455
O239 K7 K10 135.6(21) 2_445 1_455
O7WA K7 K10 32.8(18) . 1_455
O9 K7 K10 42.7(18) 1_455 1_455
O7W K7 K10 86.6(19) . 1_455
O4 K7 K10 152.3(19) . 1_455
O234 K7 K10 109.1(18) 2_445 1_455
O290 K7 K10 94.5(17) 2_445 1_455
O240 K7 K10 80.2(16) 2_445 1_455
W29 K7 K10 126.1(10) 2_445 1_455
W23 K7 K10 135.6(10) 2_445 1_455
W9 K7 K10 48.2(7) 1_455 1_455
O26 K8 O8W 138.8(34) 2_546 .
O26 K8 O5 154.2(36) 2_546 1_655
O8W K8 O5 65.4(28) . 1_655
O26 K8 O68W 81.8(29) 2_546 .
O8W K8 O68W 138.5(33) . .
O5 K8 O68W 76.9(28) 1_655 .
O26 K8 O7 65.9(26) 2_546 .
O8W K8 O7 112.4(31) . .
O5 K8 O7 119.1(30) 1_655 .
O68W K8 O7 71.2(26) . .
O26 K8 K5 150.5(26) 2_546 1_655
O8W K8 K5 32.4(19) . 1_655
O5 K8 K5 42.1(20) 1_655 1_655
O68W K8 K5 118.2(24) . 1_655
O7 K8 K5 138.6(25) . 1_655
O26 K8 K6 65.1(21) 2_546 .
O8W K8 K6 137.8(25) . .
O5 K8 K6 103.8(23) 1_655 .
O68W K8 K6 37.0(18) . .
O7 K8 K6 34.7(17) . .
K5 K8 K6 143.8(16) 1_655 .
O2R1 K9 O4R2 76.0(27) . .
O2R1 K9 O3R1 70.2(27) . .
O4R2 K9 O3R1 66.1(25) . .
O2R1 K9 O3 147.6(29) . 2_545
O4R2 K9 O3 91.8(26) . 2_545
O3R1 K9 O3 77.4(26) . 2_545
O2R1 K9 O27 121.7(28) . 1_655
O4R2 K9 O27 161.0(27) . 1_655
O3R1 K9 O27 123.8(26) . 1_655
O3 K9 O27 76.2(25) 2_545 1_655
O2R1 K9 O9W 74.7(26) . .
O4R2 K9 O9W 76.9(25) . .
O3R1 K9 O9W 133.7(26) . .
O3 K9 O9W 132.3(26) 2_545 .
O27 K9 O9W 100.1(26) 1_655 .
O2R1 K9 O128 58.4(25) . .
O4R2 K9 O128 134.0(26) . .
O3R1 K9 O128 91.3(25) . .
O3 K9 O128 123.1(26) 2_545 .
O27 K9 O128 64.7(24) 1_655 .
O9W K9 O128 95.3(25) . .
O2R1 K9 O138 77.4(25) . .
O4R2 K9 O138 118.0(25) . .
O3R1 K9 O138 52.3(23) . .
O3 K9 O138 82.4(24) 2_545 .
O27 K9 O138 75.6(23) 1_655 .
O9W K9 O138 143.8(25) . .
O128 K9 O138 49.8(23) . .
O2R1 K9 Rh1 35.3(19) . .
O4R2 K9 Rh1 59.2(18) . .
O3R1 K9 Rh1 36.4(18) . .
O3 K9 Rh1 112.9(20) 2_545 .
O27 K9 Rh1 139.0(20) 1_655 .
O9W K9 Rh1 100.7(19) . .
O128 K9 Rh1 78.6(18) . .
O138 K9 Rh1 66.8(16) . .
O2R1 K9 W2 28.1(19) . .
O4R2 K9 W2 103.3(20) . .
O3R1 K9 W2 87.5(19) . .
O3 K9 W2 152.3(20) 2_545 .
O27 K9 W2 93.8(19) 1_655 .
O9W K9 W2 74.5(18) . .
O128 K9 W2 33.1(16) . .
O138 K9 W2 70.0(17) . .
Rh1 K9 W2 58.9(6) . .
O2R1 K9 W3 77.8(20) . .
O4R2 K9 W3 90.5(19) . .
O3R1 K9 W3 24.6(17) . .
O3 K9 W3 72.3(18) 2_545 .
O27 K9 W3 99.6(19) 1_655 .
O9W K9 W3 151.8(20) . .
O128 K9 W3 75.3(18) . .
O138 K9 W3 29.1(15) . .
Rh1 K9 W3 51.7(5) . .
W2 K9 W3 84.2(7) . .
O2R1 K9 W24 96.5(20) . .
O4R2 K9 W24 25.7(17) . .
O3R1 K9 W24 87.5(19) . .
O3 K9 W24 82.5(18) 2_545 .
O27 K9 W24 135.9(20) 1_655 .
O9W K9 W24 67.3(17) . .
O128 K9 W24 153.4(20) . .
O138 K9 W24 139.2(18) . .
Rh1 K9 W24 84.9(7) . .
W2 K9 W24 120.4(9) . .
W3 K9 W24 110.1(9) . .
O10W K10 O31 66.5(28) . 1_665
O10W K10 O7WA 140.6(32) . 1_655
O31 K10 O7WA 74.6(27) 1_665 1_655
O10W K10 O4W 117.0(31) . 2
O31 K10 O4W 127.8(29) 1_665 2
O7WA K10 O4W 82.1(28) 1_655 2
O10W K10 O190 87.2(28) . .
O31 K10 O190 120.7(29) 1_665 .
O7WA K10 O190 119.2(28) 1_655 .
O4W K10 O190 111.5(28) 2 .
O10W K10 O191 89.7(28) . .
O31 K10 O191 75.0(26) 1_665 .
O7WA K10 O191 86.1(26) 1_655 .
O4W K10 O191 149.3(29) 2 .
O190 K10 O191 51.6(24) . .
O10W K10 O291 88.2(27) . 1_665
O31 K10 O291 55.6(25) 1_665 1_665
O7WA K10 O291 64.0(24) 1_655 1_665
O4W K10 O291 72.2(25) 2 1_665
O190 K10 O291 175.1(28) . 1_665
O191 K10 O291 126.7(27) . 1_665
O10W K10 O9 135.2(29) . .
O31 K10 O9 113.5(28) 1_665 .
O7WA K10 O9 66.8(24) 1_655 .
O4W K10 O9 98.2(26) 2 .
O190 K10 O9 52.9(23) . .
O191 K10 O9 51.2(23) . .
O291 K10 O9 130.7(26) 1_665 .
O10W K10 W9 107.8(24) . .
O31 K10 W9 106.6(22) 1_665 .
O7WA K10 W9 88.6(21) 1_655 .
O4W K10 W9 119.0(22) 2 .
O190 K10 W9 31.8(16) . .
O191 K10 W9 32.1(16) . .
O291 K10 W9 149.7(22) 1_665 .
O9 K10 W9 27.4(15) . .
O10W K10 W31 78.0(22) . 1_665
O31 K10 W31 25.7(18) 1_665 1_665
O7WA K10 W31 63.9(19) 1_655 1_665
O4W K10 W31 102.2(21) 2 1_665
O190 K10 W31 146.3(23) . 1_665
O191 K10 W31 97.8(20) . 1_665
O291 K10 W31 30.3(16) 1_665 1_665
O9 K10 W31 122.7(20) . 1_665
W9 K10 W31 126.8(13) . 1_665
O10W K10 K4 83.8(23) . 2
O31 K10 K4 107.2(22) 1_665 2
O7WA K10 K4 102.5(22) 1_655 2
O4W K10 K4 34.6(18) 2 2
O190 K10 K4 122.1(22) . 2
O191 K10 K4 171.4(22) . 2
O291 K10 K4 58.9(18) 1_665 2
O9 K10 K4 132.0(21) . 2
W9 K10 K4 146.1(14) . 2
W31 K10 K4 86.4(10) 1_665 2
O10W K10 K7 142.6(26) . 1_655
O31 K10 K7 85.6(21) 1_665 1_655
O7WA K10 K7 33.2(18) 1_655 1_655
O4W K10 K7 99.5(21) 2 1_655
O190 K10 K7 86.4(19) . 1_655
O191 K10 K7 58.1(17) . 1_655
O291 K10 K7 96.2(19) 1_665 1_655
O9 K10 K7 36.2(16) . 1_655
W9 K10 K7 55.4(7) . 1_655
W31 K10 K7 87.5(10) 1_665 1_655
K4 K10 K7 129.9(13) 2 1_655
K4 O4W K10 109.8(31) . 2
K6 O6W K6 93.3(26) . 2_646
K8 O68W K6 107.2(29) . .
K10 O7WA K7 113.9(30) 1_455 .
K5 O8W K8 113.6(34) 1_655 .

loop_
_geom_bond_atom_site_label_1
_geom_bond_atom_site_label_2
_geom_bond_distance
_geom_bond_site_symmetry_2
Rh1 O1R1 2.04(8) .
Rh1 O4R1 2.12(9) .
Rh1 O2R1 2.12(9) .
Rh1 O3R1 2.15(9) .
Rh1 O1P1 2.24(8) .
Rh1 Rh2 2.518(14) .
Rh1 K9 3.62(4) .
Rh2 O4R2 1.87(8) .
Rh2 O1R2 1.93(9) .
Rh2 O2R2 2.01(8) .
Rh2 O3R2 2.12(9) .
Rh2 O1P2 2.40(8) .
Rh2 K3 3.69(3) .
Rh2 K9 4.06(4) .
W1 O1 1.65(8) .
W1 O1R1 1.87(8) .
W1 O112 1.94(8) .
W1 O116 1.99(8) .
W1 O115 2.00(8) .
W1 K2 3.603(5) .
W2 O2 1.69(8) .
W2 O2R1 1.86(8) .
W2 O112 1.91(8) .
W2 O127 1.98(8) .
W2 O128 2.02(8) .
W2 O3P1 2.43(8) .
W2 K9 3.69(4) .
W2 K2 3.787(5) .
W3 O3 1.67(8) .
W3 O134 1.75(8) .
W3 O3R1 1.83(8) .
W3 O138 1.94(9) .
W3 O139 2.08(8) .
W3 O1P1 2.39(9) .
W3 K1 3.64(3) 2_445
W3 K4 3.90(5) .
W3 K1 3.93(3) 1_655
W3 K9 3.97(4) .
W4 O4 1.66(9) .
W4 O4R1 1.86(8) .
W4 O134 1.99(8) .
W4 O145 2.05(9) .
W4 O140 2.09(8) .
W4 O1P1 2.31(8) .
W4 K3 3.85(3) .
W5 O5 1.65(8) .
W5 O145 1.85(8) .
W5 O150 1.97(8) .
W5 O115 2.04(8) .
W5 O156 2.06(9) .
W5 O2P1 2.51(8) .
W5 K5 4.04(5) .
W6 O167 1.79(8) .
W6 O6 1.79(8) .
W6 O161 1.88(8) .
W6 O116 1.91(8) .
W6 O156 1.94(8) .
W6 O2P1 2.48(8) .
W7 O7 1.50(9) .
W7 O127 1.82(8) .
W7 O171 2.00(8) .
W7 O178 2.01(8) .
W7 O167 2.07(8) .
W7 O3P1 2.42(9) .
W7 K6 3.94(3) .
W8 O8 1.66(8) .
W8 O128 1.78(8) .
W8 O178 1.81(9) .
W8 O138 1.89(9) .
W8 O189 1.90(8) .
W8 O3P1 2.32(8) .
W8 K1 3.74(4) 1_655
W8 K9 4.00(3) .
W9 O9 1.66(8) .
W9 O139 1.84(8) .
W9 O190 1.90(8) .
W9 O189 1.90(8) .
W9 O191 1.91(8) .
W9 O4P1 2.42(8) .
W9 K10 3.60(5) .
W9 K4 3.76(5) .
W9 K7 3.97(3) 1_655
W10 O10 1.68(8) .
W10 O140 1.82(8) .
W10 O150 1.92(8) .
W10 O190 1.93(8) .
W10 O101 2.05(8) .
W10 O4P1 2.25(8) .
W11 O11 1.68(8) .
W11 O171 1.84(8) .
W11 O161 1.97(8) .
W11 O191 1.98(8) .
W11 O101 2.03(8) .
W11 O4P1 2.30(8) .
W21 O1R2 1.77(8) .
W21 O212 1.86(8) .
W21 O21 1.91(8) .
W21 O215 1.93(8) .
W21 O216 2.12(8) .
W22 O22 1.77(8) .
W22 O2R2 1.81(8) .
W22 O228 1.86(8) .
W22 O227 1.86(9) .
W22 O212 2.01(9) .
W22 K3 3.68(3) .
W22 K6 3.98(3) 2_546
W23 O3R2 1.77(8) .
W23 O23 1.78(9) .
W23 O234 1.81(8) .
W23 O237 1.91(8) .
W23 O239 2.08(8) .
W23 O1P2 2.47(9) .
W23 K1 3.63(3) 2_445
W23 K3 3.87(3) .
W23 K7 3.91(3) 2_445
W24 O24 1.68(8) .
W24 O4R2 1.90(8) .
W24 O240 1.91(8) .
W24 O234 2.02(9) .
W24 O245 2.02(9) .
W24 O1P2 2.42(8) .
W24 K9 3.98(3) .
W25 O25 1.61(8) .
W25 O245 1.80(8) .
W25 O215 1.89(8) .
W25 O250 2.13(8) .
W25 O256 2.17(8) .
W25 O3P2 2.40(8) .
W25 K5 3.88(4) 1_545
W26 O216 1.71(8) .
W26 O26 1.82(8) .
W26 O268 1.89(8) .
W26 O256 1.89(8) .
W26 O261 1.92(8) .
W26 K6 4.00(3) 2_546
W26 K5 4.06(4) 1_545
W27 O27 1.56(9) .
W27 O237 1.91(8) .
W27 O278 1.92(8) .
W27 O279 1.97(8) .
W27 O227 2.01(8) .
W27 K3 3.86(3) .
W27 K9 4.02(4) 1_455
W28 O28 1.69(8) .
W28 O228 1.81(8) .
W28 O278 1.92(9) .
W28 O268 1.98(9) .
W28 O281 2.13(8) .
W28 O2P2 2.53(8) .
W28 K6 3.85(3) 2_546
W29 O29 1.74(9) .
W29 O239 1.86(8) .
W29 O279 1.89(8) .
W29 O290 2.00(8) .
W29 O291 2.03(8) .
W29 O4P2 2.42(9) .
W29 K7 3.81(3) 2_445
W29 K4 3.94(5) 2_445
W30 O30 1.72(8) .
W30 O250 1.77(9) .
W30 O290 1.93(9) .
W30 O201 1.94(8) .
W30 O240 1.99(8) .
W30 O4P2 2.37(8) .
W30 K5 3.89(5) 1_545
W31 O281 1.76(8) .
W31 O31 1.82(8) .
W31 O291 1.95(9) .
W31 O201 1.98(8) .
W31 O261 2.00(9) .
W31 O4P2 2.34(8) .
W31 K10 3.85(5) 1_445
W31 K5 3.98(5) 1_545
P1 O2P1 1.45(9) .
P1 O1P1 1.64(9) .
P1 O3P1 1.71(9) .
P1 O4P1 1.77(9) .
P2 O2P2 1.33(9) .
P2 O3P2 1.39(9) .
P2 O1P2 1.54(9) .
P2 O4P2 1.67(9) .
O1 K2 3.00(8) .
O2 K2 3.28(8) .
O3 K9 2.86(9) 2_545
O3 K1 3.03(9) 2_445
O3 K1 3.25(9) 1_655
O4 K7 3.09(9) .
O4 K3 3.35(9) .
O5 K8 2.80(10) 1_455
O5 K5 3.12(10) .
O7 K6 2.79(9) .
O7 K8 3.17(10) .
O8 K3 2.69(9) 1_655
O8 K1 2.93(9) 1_655
O9 K7 2.82(9) 1_655
O9 K10 3.24(9) .
O10 K5 3.32(9) .
O21 K2 2.33(8) .
O2R1 K9 2.58(9) .
O2R2 K3 2.73(9) .
O22 K6 3.01(9) 1_455
O23 K3 2.63(9) 2_445
O23 K1 3.25(9) 2_445
O24 K4 2.91(9) 2_545
O26 K8 2.73(10) 2_546
O27 K9 2.87(9) 1_455
O27 K1 3.06(9) .
O29 K4 2.58(9) 2_445
O31 K10 2.76(10) 1_445
O3R1 K1 2.72(9) 2_445
O3R1 K9 2.83(9) .
O3R2 K1 2.84(9) 2_445
O3R2 K3 2.97(9) .
O4R1 K3 2.53(9) .
O4R2 K9 2.80(9) .
O112 K2 2.88(8) .
O128 K9 3.01(9) .
O134 K4 3.16(9) .
O138 K1 3.05(9) 1_655
O138 K9 3.25(9) .
O139 K4 2.78(10) .
O140 K4 3.40(10) .
O150 K5 3.32(9) .
O190 K10 3.02(9) .
O190 K4 3.06(10) .
O191 K10 3.07(10) .
O201 K5 3.04(10) 1_545
O212 K6 3.02(9) 2_546
O216 K6 3.21(9) 2_546
O227 K3 2.96(9) .
O228 K6 3.08(9) 2_546
O234 K7 3.11(9) 2_445
O234 K1 3.26(9) 2_445
O237 K3 3.10(9) .
O239 K7 2.79(9) 2_445
O240 K7 3.40(9) 2_445
O250 K5 2.84(9) 1_545
O256 K5 2.90(9) 1_545
O261 K5 2.98(9) 1_545
O268 K6 2.99(9) 2_546
O290 K7 3.14(9) 2_445
O291 K10 3.13(9) 1_445
K1 O3R1 2.72(9) 2_445
K1 O3R2 2.84(9) 2_445
K1 O8 2.93(9) 1_455
K1 O3 3.03(9) 2_445
K1 O138 3.05(9) 1_455
K1 O23 3.25(9) 2_445
K1 O3 3.25(9) 1_455
K1 O234 3.26(9) 2_445
K1 W23 3.63(3) 2_445
K1 W3 3.64(3) 2_445
K1 W8 3.74(4) 1_455
K2 O21 2.33(8) 2_546
K2 O112 2.88(8) 2_546
K2 O1 3.00(8) 2_546
K2 O2 3.28(8) 2_546
K2 W1 3.603(5) 2_546
K2 W2 3.787(5) 2_546
K3 O23 2.63(9) 2_445
K3 O8 2.69(9) 1_455
K3 O3W 2.73(9) .
K4 O29 2.58(9) 2_445
K4 O4W 2.73(9) .
K4 O24 2.91(9) 2_545
K4 O4WA 2.94(10) .
K4 W29 3.94(5) 2_445
K4 K10 4.52(7) 2
K5 O8W 2.67(9) 1_455
K5 O250 2.84(9) 1_565
K5 O256 2.90(9) 1_565
K5 O261 2.98(9) 1_565
K5 O201 3.04(10) 1_565
K5 W25 3.88(4) 1_565
K5 W30 3.89(5) 1_565
K5 W31 3.98(5) 1_565
K6 O6W 2.68(9) .
K6 O68W 2.98(9) .
K6 O268 2.99(9) 2_546
K6 O22 3.01(9) 1_655
K6 O212 3.02(9) 2_546
K6 O228 3.08(9) 2_546
K6 O6W 3.08(9) 2_646
K6 O216 3.21(9) 2_546
K6 W28 3.85(3) 2_546
K6 W22 3.98(3) 2_546
K7 O239 2.79(9) 2_445
K7 O7WA 2.81(9) .
K7 O9 2.82(9) 1_455
K7 O7W 2.85(9) .
K7 O234 3.11(9) 2_445
K7 O290 3.14(9) 2_445
K7 O240 3.40(9) 2_445
K7 W29 3.81(3) 2_445
K7 W23 3.91(3) 2_445
K7 W9 3.97(3) 1_455
K7 K10 4.69(6) 1_455
K8 O26 2.73(10) 2_546
K8 O8W 2.79(11) .
K8 O5 2.80(10) 1_655
K8 O68W 2.90(11) .
K8 K5 4.57(8) 1_655
K9 O3 2.86(9) 2_545
K9 O27 2.87(9) 1_655
K9 O9W 2.96(9) .
K10 O10W 2.51(10) .
K10 O31 2.76(10) 1_665
K10 O7WA 2.78(9) 1_655
K10 O4W 2.79(10) 2
K10 O291 3.13(9) 1_665
K10 W31 3.85(5) 1_665
K10 K4 4.52(7) 2
K10 K7 4.69(6) 1_655
O4W K10 2.79(10) 2
O6W K6 3.08(9) 2_646
O7WA K10 2.78(9) 1_455
O8W K5 2.67(9) 1_655
